data_4126661
loop_
_publ_author_name
'Abbasi, Parisa'
'Quinn, Kevan'
'Alexandropoulos, Dimitris I.'
'Damjanovi\'c, Marko'
'Wernsdorfer, Wolfgang'
'Escuer, Albert'
'Mayans, Julia'
'Pilkington, Melanie'
'Stamatatos, Theocharis C.'

_publ_section_title
;
 Transition Metal Single-Molecule Magnets: A {Mn31} Nano-sized Cluster
 with a Large Energy Barrier of ~60 K and Magnetic Hysteresis at ~5 K.
;
_journal_name_full 'Journal of the American Chemical Society'
_journal_paper_doi 10.1021/jacs.7b10130
_journal_year 2017
_chemical_formula_sum 'C150 H168 Mn31 N2 O84'
_chemical_formula_weight 5045.99
_space_group_crystal_system monoclinic
_space_group_IT_number 14
_space_group_name_Hall '-P 2ybc'
_space_group_name_H-M_alt 'P 1 21/c 1'
_symmetry_space_group_name_Hall '-P 2ybc'
_symmetry_space_group_name_H-M 'P 1 21/c 1'
_atom_sites_solution_hydrogens geom
_audit_creation_method SHELXL-2014/7
_cell_angle_alpha 90
_cell_angle_beta 93.276(2)
_cell_angle_gamma 90
_cell_formula_units_Z 2
_cell_length_a 17.9010(10)
_cell_length_b 15.9347(9)
_cell_length_c 36.362(2)
_cell_measurement_reflns_used 9314
_cell_measurement_temperature 150(2)
_cell_measurement_theta_max 26.19
_cell_measurement_theta_min 2.45
_cell_volume 10355.2(10)
_computing_cell_refinement 'Bruker SAINT'
_computing_data_collection 'Bruker APEX2'
_computing_data_reduction 'Bruker SAINT'
_computing_molecular_graphics 'Bruker SHELXTL'
_computing_publication_material 'Bruker SHELXTL'
_computing_structure_refinement 'SHELXL-2014 (Sheldrick 2014)'
_computing_structure_solution 'SHELXS-97 (Sheldrick 2008)'
_diffrn_ambient_temperature 150(2)
_diffrn_measured_fraction_theta_full 0.998
_diffrn_measured_fraction_theta_max 0.998
_diffrn_measurement_device_type 'Bruker APEX-II CCD'
_diffrn_measurement_method '\f and \w scans'
_diffrn_radiation_type MoK\a
_diffrn_radiation_wavelength 0.71073
_diffrn_reflns_av_R_equivalents 0.0698
_diffrn_reflns_av_unetI/netI 0.0591
_diffrn_reflns_Laue_measured_fraction_full 0.998
_diffrn_reflns_Laue_measured_fraction_max 0.998
_diffrn_reflns_limit_h_max 19
_diffrn_reflns_limit_h_min -19
_diffrn_reflns_limit_k_max 14
_diffrn_reflns_limit_k_min -17
_diffrn_reflns_limit_l_max 39
_diffrn_reflns_limit_l_min -39
_diffrn_reflns_number 59464
_diffrn_reflns_point_group_measured_fraction_full 0.998
_diffrn_reflns_point_group_measured_fraction_max 0.998
_diffrn_reflns_theta_full 22.499
_diffrn_reflns_theta_max 22.499
_diffrn_reflns_theta_min 1.122
_exptl_absorpt_coefficient_mu 1.897
_exptl_absorpt_correction_T_max 0.7654
_exptl_absorpt_correction_T_min 0.6177
_exptl_absorpt_correction_type multi-scan
_exptl_absorpt_process_details 'Bruker SADABS'
_exptl_crystal_colour 'dark brown'
_exptl_crystal_density_diffrn 1.618
_exptl_crystal_description rod
_exptl_crystal_F_000 5058
_exptl_crystal_size_max 0.2
_exptl_crystal_size_mid 0.05
_exptl_crystal_size_min 0.05
_refine_diff_density_max 4.603
_refine_diff_density_min -2.293
_refine_diff_density_rms 0.625
_refine_ls_extinction_coef 0.0032(2)
_refine_ls_extinction_expression Fc^*^=kFc[1+0.001xFc^2^\l^3^/sin(2\q)]^-1/4^
_refine_ls_extinction_method 'SHELXL-2014/7 (Sheldrick 2014'
_refine_ls_goodness_of_fit_ref 1.133
_refine_ls_hydrogen_treatment constr
_refine_ls_matrix_type full
_refine_ls_number_parameters 1158
_refine_ls_number_reflns 13511
_refine_ls_number_restraints 0
_refine_ls_restrained_S_all 1.133
_refine_ls_R_factor_all 0.1239
_refine_ls_R_factor_gt 0.0896
_refine_ls_shift/su_max 0.010
_refine_ls_shift/su_mean 0.000
_refine_ls_structure_factor_coef Fsqd
_refine_ls_weighting_details 'w=1/[\s^2^(Fo^2^)+(0.1372P)^2^+168.5646P] where P=(Fo^2^+2Fc^2^)/3'
_refine_ls_weighting_scheme calc
_refine_ls_wR_factor_gt 0.2436
_refine_ls_wR_factor_ref 0.2759
_reflns_Friedel_coverage 0.000
_reflns_number_gt 10060
_reflns_number_total 13511
_reflns_threshold_expression 'I > 2\s(I)'
_cod_data_source_file ja7b10130_si_002.cif
_cod_data_source_block kq83clm_0m_a_sq
_cod_database_code 4126661
_shelx_shelxl_version_number 2014/7
_shelx_space_group_comment
;
The symmetry employed for this shelxl refinement is uniquely defined
by the following loop, which should always be used as a source of
symmetry information in preference to the above space-group names.
They are only intended as comments.
;
_exptl_absorpt_special_details
;
loop_
  _platon_squeeze_void_nr
  _platon_squeeze_void_average_x
  _platon_squeeze_void_average_y
  _platon_squeeze_void_average_z
  _platon_squeeze_void_volume
  _platon_squeeze_void_count_electrons
  _platon_squeeze_void_content
   1  0.000 -0.057  0.250       984       589 ' '
   2  0.000  0.019  0.750       984       587 ' '
   3  0.536  0.084  0.686        12         5 ' '
   4  0.536  0.416  0.186        12         5 ' '
   5  0.464  0.584  0.814        12         5 ' '
   6  0.464  0.916  0.314        12         5 ' '
_platon_squeeze_void_probe_radius                  1.20
_platon_squeeze_details          
The unit cell contains 11 methanol and 39 water molecules 
which have been treated as a diffuse contrubution to the overall 
scattering without specific atom positions by SQUEEZE/PLATON                 
;

loop_
_space_group_symop_operation_xyz
'x, y, z'
'-x, y+1/2, -z+1/2'
'-x, -y, -z'
'x, -y-1/2, z-1/2'

loop_
_atom_site_label
_atom_site_type_symbol
_atom_site_fract_x
_atom_site_fract_y
_atom_site_fract_z
_atom_site_U_iso_or_equiv
_atom_site_adp_type
_atom_site_occupancy
_atom_site_site_symmetry_order
_atom_site_calc_flag
_atom_site_refinement_flags_posn
_atom_site_refinement_flags_adp
_atom_site_refinement_flags_occupancy
Mn1 Mn 0.37628(10) 0.82809(12) 0.46358(5) 0.0213(5) Uani 1 1 d . . .
Mn2 Mn 0.50510(10) 0.75166(11) 0.42938(5) 0.0195(5) Uani 1 1 d . . .
Mn3 Mn 0.66198(10) 0.70180(12) 0.39368(5) 0.0244(5) Uani 1 1 d . . .
Mn4 Mn 0.61343(10) 0.62326(11) 0.47188(5) 0.0176(5) Uani 1 1 d . . .
Mn5 Mn 0.49800(10) 0.53546(11) 0.41901(5) 0.0174(5) Uani 1 1 d . . .
Mn6 Mn 0.5000 0.5000 0.5000 0.0156(6) Uani 1 2 d S . P
Mn7 Mn 0.61821(9) 0.58172(11) 0.55216(5) 0.0177(5) Uani 1 1 d . . .
Mn8 Mn 0.76195(10) 0.50618(12) 0.50286(5) 0.0199(5) Uani 1 1 d . . .
Mn9 Mn 0.77596(10) 0.60427(12) 0.43110(5) 0.0232(5) Uani 1 1 d . . .
Mn10 Mn 0.65243(10) 0.37571(11) 0.55886(5) 0.0204(5) Uani 1 1 d . . .
Mn11 Mn 0.64804(10) 0.41034(11) 0.45416(5) 0.0182(5) Uani 1 1 d . . .
Mn12 Mn 0.50912(10) 0.27788(11) 0.48513(5) 0.0178(5) Uani 1 1 d . . .
Mn13 Mn 0.79623(10) 0.41318(13) 0.42950(5) 0.0250(5) Uani 1 1 d . . .
Mn14 Mn 0.78389(10) 0.31763(12) 0.50494(5) 0.0220(5) Uani 1 1 d . . .
Mn15 Mn 0.66160(10) 0.22581(12) 0.45441(5) 0.0216(5) Uani 1 1 d . . .
Mn16 Mn 0.77192(11) 0.13102(13) 0.50706(5) 0.0271(5) Uani 1 1 d . . .
N1 N 0.6241(6) 0.1897(7) 0.4031(3) 0.027(3) Uani 1 1 d . . .
O1 O 0.2040(5) 0.8579(6) 0.4335(2) 0.030(2) Uani 1 1 d . . .
O2 O 0.3193(5) 0.8270(5) 0.4158(2) 0.026(2) Uani 1 1 d . . .
O3 O 0.3223(5) 0.9260(5) 0.4780(2) 0.026(2) Uani 1 1 d . . .
O4 O 0.4223(4) 0.7229(5) 0.4578(2) 0.0186(18) Uani 1 1 d . . .
O5 O 0.4708(4) 0.8640(5) 0.4356(2) 0.023(2) Uani 1 1 d . . .
O6 O 0.4049(5) 0.6051(5) 0.3897(2) 0.025(2) Uani 1 1 d . . .
O7 O 0.4515(5) 0.7306(6) 0.3751(2) 0.027(2) Uani 1 1 d . . .
O8 O 0.4508(4) 0.4281(5) 0.4083(2) 0.0202(18) Uani 1 1 d . . .
O9 O 0.5529(4) 0.5295(5) 0.3753(2) 0.0220(19) Uani 1 1 d . . .
O10 O 0.5999(6) 0.8530(7) 0.3407(3) 0.049(3) Uani 1 1 d . . .
O11 O 0.6326(5) 0.7162(6) 0.3420(2) 0.033(2) Uani 1 1 d . . .
O12 O 0.7546(5) 0.7842(6) 0.3890(3) 0.033(2) Uani 1 1 d . . .
O13 O 0.8440(5) 0.7075(6) 0.4184(2) 0.031(2) Uani 1 1 d . . .
O14 O 0.7230(5) 0.6058(5) 0.3825(2) 0.027(2) Uani 1 1 d . . .
O15 O 0.6922(4) 0.6668(5) 0.4425(2) 0.0222(19) Uani 1 1 d . . .
O16 O 0.5447(4) 0.6393(5) 0.4310(2) 0.0194(18) Uani 1 1 d . . .
O17 O 0.5900(4) 0.3129(5) 0.4590(2) 0.0190(18) Uani 1 1 d . . .
O18 O 0.8467(4) 0.4074(5) 0.4847(2) 0.026(2) Uani 1 1 d . . .
O19 O 0.5631(4) 0.1685(5) 0.4860(2) 0.0220(19) Uani 1 1 d . . .
O20 O 0.4677(4) 0.3874(5) 0.4911(2) 0.0178(18) Uani 1 1 d . . .
O21 O 0.4258(4) 0.5074(5) 0.5353(2) 0.0157(17) Uani 1 1 d . . .
O22 O 0.4277(4) 0.2461(5) 0.5148(2) 0.0213(19) Uani 1 1 d . . .
O23 O 0.6565(4) 0.6891(5) 0.5711(2) 0.0231(19) Uani 1 1 d . . .
O24 O 0.5518(5) 0.7661(5) 0.5655(2) 0.027(2) Uani 1 1 d . . .
O25 O 0.7057(5) 0.5205(5) 0.5835(2) 0.024(2) Uani 1 1 d . . .
O26 O 0.8097(5) 0.5231(6) 0.5521(2) 0.031(2) Uani 1 1 d . . .
O27 O 0.7478(5) 0.3428(6) 0.5928(2) 0.031(2) Uani 1 1 d . . .
O28 O 0.8416(5) 0.3263(6) 0.5559(2) 0.028(2) Uani 1 1 d . . .
O29 O 0.8435(5) 0.2199(6) 0.4943(2) 0.030(2) Uani 1 1 d . . .
O30 O 0.8314(5) 0.0385(6) 0.5053(3) 0.042(3) Uani 1 1 d . . .
O31 O 0.7214(5) 0.1307(5) 0.4502(2) 0.029(2) Uani 1 1 d . . .
O32 O 0.7067(4) 0.2291(5) 0.5050(2) 0.0230(19) Uani 1 1 d . . .
O33 O 0.5689(4) 0.4699(5) 0.54052(19) 0.0147(17) Uani 1 1 d . . .
O34 O 0.5963(4) 0.7874(5) 0.4076(2) 0.0227(19) Uani 1 1 d . . .
H34A H 0.6074 0.8451 0.4041 0.027 Uiso 1 1 calc R U .
O35 O 0.8187(4) 0.5974(5) 0.4821(2) 0.0229(19) Uani 1 1 d . . .
O36 O 0.7266(4) 0.4906(5) 0.4513(2) 0.0195(18) Uani 1 1 d . . .
O37 O 0.6308(5) 0.4229(6) 0.3921(2) 0.030(2) Uani 1 1 d . . .
O38 O 0.8537(7) 0.3458(7) 0.4002(4) 0.069(4) Uani 1 1 d . . .
O39 O 0.7280(4) 0.3317(5) 0.4440(2) 0.025(2) Uani 1 1 d . . .
O40 O 0.6762(4) 0.5894(5) 0.5122(2) 0.0194(18) Uani 1 1 d . . .
O41 O 0.7140(4) 0.4037(5) 0.5129(2) 0.0199(18) Uani 1 1 d . . .
O42 O 0.8432(5) 0.5166(6) 0.4157(3) 0.032(2) Uani 1 1 d . . .
C1 C 0.3183(8) 1.0025(8) 0.4578(4) 0.036(3) Uani 1 1 d . . .
H1A H 0.3681 1.0278 0.4579 0.053 Uiso 1 1 calc R U .
H1B H 0.2840 1.0411 0.4694 0.053 Uiso 1 1 calc R U .
H1C H 0.2999 0.9912 0.4324 0.053 Uiso 1 1 calc R U .
C2 C 0.4708(8) 0.9221(9) 0.4062(4) 0.037(4) Uani 1 1 d . . .
H2A H 0.5225 0.9360 0.4011 0.056 Uiso 1 1 calc R U .
H2B H 0.4445 0.9732 0.4130 0.056 Uiso 1 1 calc R U .
H2C H 0.4455 0.8973 0.3842 0.056 Uiso 1 1 calc R U .
C3 C 0.2230(7) 0.8510(9) 0.3695(4) 0.032(3) Uani 1 1 d . . .
C4 C 0.1534(8) 0.8814(10) 0.3608(4) 0.041(4) Uani 1 1 d . . .
H4 H 0.1228 0.9015 0.3794 0.049 Uiso 1 1 calc R U .
C5 C 0.1276(10) 0.8823(12) 0.3235(4) 0.057(5) Uani 1 1 d . . .
H5 H 0.0784 0.9011 0.3166 0.069 Uiso 1 1 calc R U .
C6 C 0.1740(10) 0.8559(13) 0.2972(5) 0.062(5) Uani 1 1 d . . .
H6 H 0.1567 0.8583 0.2720 0.074 Uiso 1 1 calc R U .
C7 C 0.2450(10) 0.8261(11) 0.3060(4) 0.050(4) Uani 1 1 d . . .
H7 H 0.2763 0.8069 0.2875 0.060 Uiso 1 1 calc R U .
C8 C 0.2684(8) 0.8252(9) 0.3425(4) 0.037(4) Uani 1 1 d . . .
H8 H 0.3175 0.8061 0.3493 0.045 Uiso 1 1 calc R U .
C9 C 0.4190(6) 0.6631(7) 0.3663(3) 0.019(3) Uani 1 1 d . . .
C10 C 0.3944(7) 0.6492(8) 0.3267(4) 0.028(3) Uani 1 1 d . . .
C11 C 0.3425(8) 0.5866(10) 0.3182(4) 0.037(4) Uani 1 1 d . . .
H11 H 0.3228 0.5537 0.3372 0.045 Uiso 1 1 calc R U .
C12 C 0.3200(9) 0.5729(12) 0.2825(4) 0.056(5) Uani 1 1 d . . .
H12 H 0.2843 0.5304 0.2761 0.067 Uiso 1 1 calc R U .
C13 C 0.3502(11) 0.6227(13) 0.2547(4) 0.063(5) Uani 1 1 d . . .
H13 H 0.3346 0.6134 0.2296 0.075 Uiso 1 1 calc R U .
C14 C 0.4000(10) 0.6821(12) 0.2633(4) 0.054(5) Uani 1 1 d . . .
H14 H 0.4197 0.7149 0.2443 0.065 Uiso 1 1 calc R U .
C15 C 0.4235(8) 0.6967(10) 0.2996(3) 0.038(4) Uani 1 1 d . . .
H15 H 0.4593 0.7393 0.3057 0.045 Uiso 1 1 calc R U .
C16 C 0.6165(8) 0.7869(11) 0.3255(4) 0.039(4) Uani 1 1 d . . .
C17 C 0.6182(12) 0.7827(13) 0.2843(5) 0.070(2) Uani 1 1 d . . .
C18 C 0.6035(12) 0.8515(13) 0.2631(5) 0.070(2) Uani 1 1 d . . .
H18 H 0.5919 0.9035 0.2743 0.084 Uiso 1 1 calc R U .
C19 C 0.6056(12) 0.8456(13) 0.2246(5) 0.070(2) Uani 1 1 d . . .
H19 H 0.5919 0.8931 0.2099 0.084 Uiso 1 1 calc R U .
C20 C 0.6267(12) 0.7738(12) 0.2078(5) 0.070(2) Uani 1 1 d . . .
H20 H 0.6324 0.7719 0.1820 0.084 Uiso 1 1 calc R U .
C21 C 0.6391(12) 0.7065(13) 0.2288(5) 0.070(2) Uani 1 1 d . . .
H21 H 0.6509 0.6546 0.2177 0.084 Uiso 1 1 calc R U .
C22 C 0.6351(12) 0.7104(13) 0.2670(5) 0.070(2) Uani 1 1 d . . .
H22 H 0.6446 0.6612 0.2812 0.084 Uiso 1 1 calc R U .
C23 C 0.4314(8) 0.4039(8) 0.3710(3) 0.029(3) Uani 1 1 d . . .
H23A H 0.4145 0.4533 0.3568 0.043 Uiso 1 1 calc R U .
H23B H 0.3912 0.3622 0.3706 0.043 Uiso 1 1 calc R U .
H23C H 0.4754 0.3797 0.3601 0.043 Uiso 1 1 calc R U .
C24 C 0.6001(7) 0.4721(8) 0.3684(4) 0.026(3) Uani 1 1 d . . .
C25 C 0.6138(7) 0.4579(9) 0.3290(3) 0.027(3) Uani 1 1 d . . .
C26 C 0.5717(9) 0.5012(9) 0.3016(4) 0.038(4) Uani 1 1 d . . .
H26 H 0.5349 0.5401 0.3085 0.045 Uiso 1 1 calc R U .
C27 C 0.5823(10) 0.4887(12) 0.2646(4) 0.062(5) Uani 1 1 d . . .
H27 H 0.5525 0.5182 0.2464 0.074 Uiso 1 1 calc R U .
C28 C 0.6368(12) 0.4331(12) 0.2543(4) 0.066(6) Uani 1 1 d . . .
H28 H 0.6447 0.4233 0.2291 0.079 Uiso 1 1 calc R U .
C29 C 0.6795(11) 0.3919(13) 0.2818(5) 0.068(6) Uani 1 1 d . . .
H29 H 0.7179 0.3549 0.2750 0.081 Uiso 1 1 calc R U .
C30 C 0.6684(9) 0.4026(9) 0.3184(4) 0.042(4) Uani 1 1 d . . .
H30 H 0.6979 0.3723 0.3365 0.050 Uiso 1 1 calc R U .
C31 C 0.7624(8) 0.5987(9) 0.3493(4) 0.036(4) Uani 1 1 d . . .
H31A H 0.7270 0.6048 0.3279 0.054 Uiso 1 1 calc R U .
H31B H 0.7866 0.5436 0.3485 0.054 Uiso 1 1 calc R U .
H31C H 0.8005 0.6429 0.3488 0.054 Uiso 1 1 calc R U .
C32 C 0.5763(8) 0.2303(10) 0.3800(4) 0.038(4) Uani 1 1 d . . .
H32 H 0.5581 0.2836 0.3871 0.045 Uiso 1 1 calc R U .
C33 C 0.5522(9) 0.1981(11) 0.3463(4) 0.048(4) Uani 1 1 d . . .
H33 H 0.5189 0.2293 0.3302 0.057 Uiso 1 1 calc R U .
C34 C 0.5769(11) 0.1203(13) 0.3362(4) 0.062(5) Uani 1 1 d . . .
H34 H 0.5587 0.0956 0.3137 0.074 Uiso 1 1 calc R U .
C35 C 0.6281(9) 0.0785(11) 0.3590(5) 0.053(4) Uani 1 1 d . . .
H35 H 0.6465 0.0255 0.3518 0.063 Uiso 1 1 calc R U .
C36 C 0.6534(9) 0.1138(10) 0.3929(4) 0.044(4) Uani 1 1 d . . .
C37 C 0.7116(11) 0.0780(11) 0.4184(4) 0.059(5) Uani 1 1 d . . .
C38 C 0.6957(13) -0.0105(14) 0.4309(6) 0.086(7) Uani 1 1 d . . .
H38A H 0.7343 -0.0279 0.4495 0.128 Uiso 1 1 calc R U .
H38B H 0.6960 -0.0487 0.4097 0.128 Uiso 1 1 calc R U .
H38C H 0.6466 -0.0124 0.4414 0.128 Uiso 1 1 calc R U .
C39 C 0.8775(12) 0.0209(14) 0.4769(6) 0.084(7) Uani 1 1 d . . .
H39A H 0.8715 0.0646 0.4580 0.126 Uiso 1 1 calc R U .
H39B H 0.8637 -0.0336 0.4660 0.126 Uiso 1 1 calc R U .
H39C H 0.9297 0.0192 0.4865 0.126 Uiso 1 1 calc R U .
C40 C 0.8491(16) 0.2616(15) 0.3995(8) 0.114(10) Uani 1 1 d . . .
H40A H 0.8893 0.2388 0.3853 0.171 Uiso 1 1 calc R U .
H40B H 0.8005 0.2448 0.3880 0.171 Uiso 1 1 calc R U .
H40C H 0.8540 0.2398 0.4247 0.171 Uiso 1 1 calc R U .
C41 C 0.9227(8) 0.2148(13) 0.5012(6) 0.069(6) Uani 1 1 d . . .
H41A H 0.9477 0.2361 0.4799 0.103 Uiso 1 1 calc R U .
H41B H 0.9372 0.1562 0.5057 0.103 Uiso 1 1 calc R U .
H41C H 0.9377 0.2486 0.5230 0.103 Uiso 1 1 calc R U .
C42 C 0.9232(7) 0.4262(10) 0.4951(4) 0.038(4) Uani 1 1 d . . .
H42A H 0.9336 0.4121 0.5211 0.058 Uiso 1 1 calc R U .
H42B H 0.9325 0.4861 0.4914 0.058 Uiso 1 1 calc R U .
H42C H 0.9560 0.3932 0.4800 0.058 Uiso 1 1 calc R U .
C43 C 0.8150(7) 0.3351(8) 0.5870(3) 0.023(3) Uani 1 1 d . . .
C44 C 0.8708(7) 0.3354(8) 0.6197(4) 0.026(3) Uani 1 1 d . . .
C45 C 0.9449(7) 0.3145(9) 0.6160(4) 0.034(3) Uani 1 1 d . . .
H45 H 0.9617 0.3018 0.5923 0.041 Uiso 1 1 calc R U .
C46 C 0.9945(8) 0.3119(11) 0.6461(4) 0.049(4) Uani 1 1 d . . .
H46 H 1.0448 0.2950 0.6435 0.059 Uiso 1 1 calc R U .
C47 C 0.9699(10) 0.3347(12) 0.6809(5) 0.062(5) Uani 1 1 d . . .
H47 H 1.0042 0.3347 0.7018 0.075 Uiso 1 1 calc R U .
C48 C 0.8976(10) 0.3565(13) 0.6846(4) 0.063(5) Uani 1 1 d . . .
H48 H 0.8815 0.3732 0.7080 0.076 Uiso 1 1 calc R U .
C49 C 0.8466(8) 0.3546(11) 0.6540(4) 0.043(4) Uani 1 1 d . . .
H49 H 0.7953 0.3664 0.6569 0.051 Uiso 1 1 calc R U .
C50 C 0.7739(8) 0.5335(8) 0.5814(3) 0.025(3) Uani 1 1 d . . .
C51 C 0.8204(10) 0.5655(16) 0.6134(5) 0.083(3) Uani 1 1 d . . .
C52 C 0.8952(10) 0.5714(16) 0.6123(5) 0.083(3) Uani 1 1 d . . .
H52 H 0.9184 0.5544 0.5906 0.099 Uiso 1 1 calc R U .
C53 C 0.9394(10) 0.6020(16) 0.6424(5) 0.083(3) Uani 1 1 d . . .
H53 H 0.9918 0.6101 0.6409 0.099 Uiso 1 1 calc R U .
C54 C 0.9031(10) 0.6206(15) 0.6752(5) 0.083(3) Uani 1 1 d . . .
H54 H 0.9324 0.6336 0.6970 0.099 Uiso 1 1 calc R U .
C55 C 0.8272(10) 0.6202(15) 0.6758(5) 0.083(3) Uani 1 1 d . . .
H55 H 0.8028 0.6406 0.6966 0.099 Uiso 1 1 calc R U .
C56 C 0.7863(10) 0.5889(16) 0.6451(5) 0.083(3) Uani 1 1 d . . .
H56 H 0.7335 0.5834 0.6459 0.099 Uiso 1 1 calc R U .
C57 C 0.6176(8) 0.7537(8) 0.5780(3) 0.026(3) Uani 1 1 d . . .
C58 C 0.6538(8) 0.8186(8) 0.6045(4) 0.032(3) Uani 1 1 d . . .
C59 C 0.7295(9) 0.8105(10) 0.6145(4) 0.048(4) Uani 1 1 d . . .
H59 H 0.7579 0.7655 0.6053 0.058 Uiso 1 1 calc R U .
C60 C 0.7628(11) 0.8699(14) 0.6382(6) 0.083(7) Uani 1 1 d . . .
H60 H 0.8150 0.8663 0.6444 0.100 Uiso 1 1 calc R U .
C61 C 0.7227(12) 0.9329(10) 0.6529(5) 0.058(5) Uani 1 1 d . . .
H61 H 0.7464 0.9740 0.6685 0.069 Uiso 1 1 calc R U .
C62 C 0.6464(10) 0.9354(9) 0.6444(4) 0.047(4) Uani 1 1 d . . .
H62 H 0.6167 0.9761 0.6559 0.057 Uiso 1 1 calc R U .
C63 C 0.6121(9) 0.8791(9) 0.6193(4) 0.039(4) Uani 1 1 d . . .
H63 H 0.5601 0.8834 0.6127 0.046 Uiso 1 1 calc R U .
C64 C 0.8186(8) 0.7743(9) 0.4029(4) 0.030(3) Uani 1 1 d . . .
C65 C 0.8728(9) 0.8455(10) 0.3997(5) 0.046(4) Uani 1 1 d . . .
C66 C 0.9402(8) 0.8480(10) 0.4213(4) 0.044(4) Uani 1 1 d . . .
H66 H 0.9517 0.8044 0.4385 0.053 Uiso 1 1 calc R U .
C67 C 0.9890(9) 0.9120(11) 0.4179(5) 0.051(4) Uani 1 1 d . . .
H67 H 1.0352 0.9112 0.4321 0.061 Uiso 1 1 calc R U .
C68 C 0.9737(9) 0.9777(12) 0.3946(6) 0.062(5) Uani 1 1 d . . .
H68 H 1.0079 1.0230 0.3930 0.074 Uiso 1 1 calc R U .
C69 C 0.9075(13) 0.9768(13) 0.3734(7) 0.090(7) Uani 1 1 d . . .
H69 H 0.8965 1.0221 0.3570 0.107 Uiso 1 1 calc R U .
C70 C 0.8561(11) 0.9112(12) 0.3752(5) 0.065(5) Uani 1 1 d . . .
H70 H 0.8109 0.9114 0.3602 0.078 Uiso 1 1 calc R U .
C71 C 0.8353(8) 0.6717(9) 0.5030(4) 0.035(3) Uani 1 1 d . . .
H71A H 0.7886 0.6964 0.5109 0.053 Uiso 1 1 calc R U .
H71B H 0.8608 0.7122 0.4878 0.053 Uiso 1 1 calc R U .
H71C H 0.8677 0.6575 0.5247 0.053 Uiso 1 1 calc R U .
C72 C 0.5316(7) 0.0910(7) 0.4750(4) 0.027(3) Uani 1 1 d . . .
H72A H 0.4966 0.0725 0.4931 0.040 Uiso 1 1 calc R U .
H72B H 0.5714 0.0492 0.4733 0.040 Uiso 1 1 calc R U .
H72C H 0.5048 0.0972 0.4509 0.040 Uiso 1 1 calc R U .
C73 C 0.3741(7) 0.1802(8) 0.5087(4) 0.026(3) Uani 1 1 d . . .
H73A H 0.3557 0.1802 0.4828 0.039 Uiso 1 1 calc R U .
H73B H 0.3321 0.1891 0.5244 0.039 Uiso 1 1 calc R U .
H73C H 0.3978 0.1261 0.5148 0.039 Uiso 1 1 calc R U .
C74 C 0.9197(7) 0.5281(10) 0.4069(5) 0.043(4) Uani 1 1 d . . .
H74A H 0.9452 0.5639 0.4255 0.065 Uiso 1 1 calc R U .
H74B H 0.9212 0.5548 0.3827 0.065 Uiso 1 1 calc R U .
H74C H 0.9447 0.4735 0.4064 0.065 Uiso 1 1 calc R U .
C75 C 0.2503(8) 0.8449(8) 0.4094(4) 0.026(3) Uani 1 1 d . . .

loop_
_atom_site_aniso_label
_atom_site_aniso_U_11
_atom_site_aniso_U_22
_atom_site_aniso_U_33
_atom_site_aniso_U_23
_atom_site_aniso_U_13
_atom_site_aniso_U_12
Mn1 0.0226(10) 0.0181(10) 0.0231(10) 0.0009(8) 0.0003(8) 0.0042(8)
Mn2 0.0210(10) 0.0180(10) 0.0195(10) 0.0031(8) 0.0012(8) 0.0015(8)
Mn3 0.0251(11) 0.0266(11) 0.0216(10) 0.0020(9) 0.0036(8) 0.0014(9)
Mn4 0.0180(10) 0.0182(10) 0.0167(10) 0.0011(8) 0.0010(7) 0.0007(8)
Mn5 0.0201(10) 0.0171(10) 0.0153(9) -0.0010(8) 0.0037(7) 0.0011(8)
Mn6 0.0162(13) 0.0156(14) 0.0150(13) 0.0006(11) 0.0017(10) 0.0003(11)
Mn7 0.0180(10) 0.0182(10) 0.0169(10) -0.0023(8) 0.0005(7) -0.0003(8)
Mn8 0.0161(9) 0.0223(11) 0.0211(10) -0.0007(8) 0.0001(8) -0.0011(8)
Mn9 0.0186(10) 0.0260(11) 0.0254(11) 0.0013(9) 0.0043(8) -0.0004(8)
Mn10 0.0199(10) 0.0192(10) 0.0222(10) -0.0001(8) 0.0020(8) 0.0015(8)
Mn11 0.0176(10) 0.0170(10) 0.0202(10) -0.0008(8) 0.0030(7) 0.0025(8)
Mn12 0.0194(10) 0.0144(10) 0.0199(10) -0.0006(8) 0.0027(8) 0.0021(8)
Mn13 0.0222(10) 0.0278(11) 0.0255(11) -0.0001(9) 0.0060(8) 0.0025(9)
Mn14 0.0195(10) 0.0242(11) 0.0224(10) -0.0010(8) 0.0016(8) 0.0051(8)
Mn15 0.0253(10) 0.0190(11) 0.0206(10) -0.0038(8) 0.0014(8) 0.0062(8)
Mn16 0.0278(11) 0.0257(12) 0.0278(11) 0.0001(9) 0.0019(9) 0.0100(9)
N1 0.035(6) 0.027(6) 0.018(6) 0.001(5) -0.001(5) 0.001(5)
O1 0.026(5) 0.033(5) 0.031(5) 0.003(4) -0.002(4) 0.003(4)
O2 0.022(5) 0.027(5) 0.030(5) 0.001(4) 0.001(4) 0.007(4)
O3 0.026(5) 0.019(5) 0.032(5) 0.004(4) -0.007(4) 0.008(4)
O4 0.023(4) 0.014(4) 0.019(4) 0.006(3) 0.001(3) 0.004(4)
O5 0.027(5) 0.022(5) 0.022(5) 0.004(4) 0.002(4) 0.011(4)
O6 0.030(5) 0.023(5) 0.022(5) 0.003(4) 0.001(4) 0.004(4)
O7 0.033(5) 0.030(6) 0.018(5) 0.007(4) 0.001(4) 0.006(4)
O8 0.024(4) 0.017(5) 0.019(4) -0.006(4) 0.001(3) 0.001(4)
O9 0.028(5) 0.020(5) 0.018(4) -0.003(4) 0.004(4) 0.003(4)
O10 0.075(8) 0.038(7) 0.034(6) 0.010(5) 0.013(5) 0.009(6)
O11 0.048(6) 0.030(6) 0.021(5) 0.009(4) 0.000(4) 0.008(5)
O12 0.023(5) 0.031(6) 0.043(6) 0.011(4) 0.006(4) 0.002(4)
O13 0.030(5) 0.031(6) 0.032(5) 0.004(4) 0.004(4) -0.005(4)
O14 0.029(5) 0.023(5) 0.029(5) 0.005(4) 0.007(4) 0.003(4)
O15 0.022(4) 0.031(5) 0.014(4) 0.000(4) 0.006(3) -0.001(4)
O16 0.020(4) 0.017(5) 0.020(4) 0.003(4) -0.005(3) 0.001(4)
O17 0.020(4) 0.019(5) 0.018(4) -0.001(4) 0.003(3) -0.002(4)
O18 0.016(4) 0.030(5) 0.030(5) 0.003(4) -0.001(4) 0.004(4)
O19 0.022(4) 0.021(5) 0.023(5) -0.005(4) 0.002(4) -0.001(4)
O20 0.020(4) 0.015(4) 0.019(4) -0.001(3) 0.004(3) 0.000(3)
O21 0.014(4) 0.019(4) 0.014(4) 0.000(3) 0.001(3) -0.001(3)
O22 0.024(5) 0.019(5) 0.021(4) -0.002(4) 0.004(4) 0.000(4)
O23 0.025(5) 0.024(5) 0.021(5) -0.005(4) 0.001(4) -0.003(4)
O24 0.031(5) 0.027(5) 0.023(5) -0.004(4) 0.000(4) 0.003(4)
O25 0.023(5) 0.027(5) 0.022(5) 0.001(4) -0.001(4) 0.000(4)
O26 0.026(5) 0.028(5) 0.037(6) -0.002(4) -0.004(4) 0.001(4)
O27 0.031(6) 0.027(5) 0.032(5) 0.001(4) -0.006(4) 0.007(4)
O28 0.027(5) 0.031(5) 0.025(5) 0.004(4) -0.001(4) 0.010(4)
O29 0.029(5) 0.035(6) 0.027(5) 0.000(4) 0.004(4) 0.005(4)
O30 0.045(6) 0.037(6) 0.046(6) -0.005(5) 0.012(5) 0.019(5)
O31 0.038(5) 0.019(5) 0.030(5) -0.007(4) 0.001(4) 0.015(4)
O32 0.024(4) 0.020(5) 0.025(5) 0.001(4) 0.002(4) 0.003(4)
O33 0.017(4) 0.016(4) 0.011(4) 0.001(3) 0.000(3) 0.000(3)
O34 0.021(4) 0.013(4) 0.034(5) 0.003(4) 0.003(4) -0.002(4)
O35 0.019(4) 0.025(5) 0.024(5) 0.000(4) 0.001(4) -0.002(4)
O36 0.020(4) 0.016(4) 0.023(4) -0.001(4) 0.004(3) -0.003(4)
O37 0.033(5) 0.034(6) 0.023(5) -0.005(4) 0.002(4) 0.002(4)
O38 0.070(8) 0.031(7) 0.111(11) -0.021(7) 0.054(8) -0.011(6)
O39 0.022(4) 0.027(5) 0.026(5) -0.004(4) 0.006(4) 0.001(4)
O40 0.014(4) 0.020(5) 0.024(5) 0.001(4) -0.004(3) 0.004(3)
O41 0.027(5) 0.018(5) 0.015(4) 0.001(3) 0.001(3) 0.004(4)
O42 0.019(5) 0.034(6) 0.043(6) -0.003(4) 0.011(4) 0.004(4)
C1 0.050(9) 0.015(7) 0.041(9) 0.004(6) -0.006(7) -0.005(7)
C2 0.053(9) 0.026(8) 0.035(8) 0.018(7) 0.020(7) 0.003(7)
C3 0.024(7) 0.038(8) 0.036(8) 0.007(7) 0.003(6) 0.003(6)
C4 0.042(9) 0.047(10) 0.035(9) 0.007(7) 0.009(7) -0.002(8)
C5 0.048(10) 0.087(14) 0.037(10) 0.017(9) -0.003(8) -0.007(10)
C6 0.055(11) 0.087(15) 0.042(10) 0.011(10) -0.005(9) -0.013(10)
C7 0.058(11) 0.058(11) 0.033(9) 0.007(8) -0.004(8) -0.004(9)
C8 0.035(8) 0.034(9) 0.043(9) 0.011(7) 0.008(7) 0.002(7)
C9 0.024(7) 0.012(7) 0.018(7) -0.004(6) -0.016(5) 0.005(6)
C10 0.022(7) 0.026(7) 0.036(8) 0.001(6) 0.002(6) 0.006(6)
C11 0.036(8) 0.044(9) 0.030(8) 0.002(7) -0.004(6) 0.003(7)
C12 0.051(10) 0.074(13) 0.042(10) -0.031(9) -0.013(8) -0.010(9)
C13 0.073(13) 0.088(15) 0.026(9) -0.009(9) -0.005(8) -0.001(12)
C14 0.063(11) 0.073(13) 0.026(9) 0.001(8) 0.010(8) -0.009(10)
C15 0.048(9) 0.047(9) 0.017(7) 0.010(7) 0.000(6) 0.004(8)
C16 0.041(9) 0.051(11) 0.025(8) 0.006(8) 0.006(7) -0.007(8)
C17 0.110(6) 0.064(5) 0.037(4) 0.013(3) 0.001(4) 0.011(5)
C18 0.110(6) 0.064(5) 0.037(4) 0.013(3) 0.001(4) 0.011(5)
C19 0.110(6) 0.064(5) 0.037(4) 0.013(3) 0.001(4) 0.011(5)
C20 0.110(6) 0.064(5) 0.037(4) 0.013(3) 0.001(4) 0.011(5)
C21 0.110(6) 0.064(5) 0.037(4) 0.013(3) 0.001(4) 0.011(5)
C22 0.110(6) 0.064(5) 0.037(4) 0.013(3) 0.001(4) 0.011(5)
C23 0.038(8) 0.027(8) 0.021(7) -0.011(6) -0.003(6) 0.002(6)
C24 0.032(7) 0.022(7) 0.026(7) -0.001(6) 0.003(6) -0.004(6)
C25 0.036(8) 0.037(8) 0.007(6) 0.002(6) 0.002(5) 0.001(7)
C26 0.053(9) 0.041(9) 0.020(8) -0.010(7) 0.000(7) 0.006(8)
C27 0.077(12) 0.076(13) 0.032(9) 0.013(9) 0.005(8) 0.039(11)
C28 0.117(16) 0.060(12) 0.022(8) 0.006(8) 0.007(9) 0.034(12)
C29 0.082(13) 0.083(14) 0.041(10) -0.012(10) 0.022(9) 0.033(11)
C30 0.066(10) 0.038(9) 0.021(8) -0.001(7) 0.000(7) 0.020(8)
C31 0.047(9) 0.041(9) 0.023(7) -0.006(6) 0.016(6) 0.007(7)
C32 0.053(9) 0.037(9) 0.025(8) 0.005(7) 0.013(7) 0.003(7)
C33 0.061(11) 0.058(11) 0.024(8) 0.003(8) 0.008(7) -0.001(9)
C34 0.076(13) 0.084(15) 0.024(9) -0.014(9) -0.005(8) -0.004(11)
C35 0.049(10) 0.053(11) 0.057(11) -0.019(9) 0.001(9) 0.012(9)
C36 0.055(10) 0.055(11) 0.021(8) -0.018(7) 0.001(7) 0.015(8)
C37 0.098(14) 0.042(10) 0.034(9) -0.020(8) -0.020(9) 0.026(10)
C38 0.089(16) 0.077(16) 0.092(17) -0.002(13) 0.016(13) -0.003(13)
C39 0.095(16) 0.087(16) 0.068(14) -0.017(12) -0.006(12) 0.043(13)
C40 0.14(2) 0.080(18) 0.13(2) -0.002(16) 0.072(19) 0.035(17)
C41 0.023(9) 0.070(13) 0.113(17) -0.017(12) -0.001(9) 0.007(9)
C42 0.019(7) 0.041(9) 0.056(10) -0.009(7) 0.007(7) -0.002(6)
C43 0.017(7) 0.026(7) 0.024(7) -0.004(6) -0.004(6) 0.006(5)
C44 0.028(7) 0.017(7) 0.033(8) 0.000(6) 0.004(6) 0.003(6)
C45 0.030(8) 0.039(9) 0.032(8) 0.008(7) 0.006(6) 0.007(7)
C46 0.021(8) 0.078(13) 0.047(10) 0.012(9) -0.007(7) 0.008(8)
C47 0.049(11) 0.078(14) 0.057(12) -0.003(10) -0.024(9) -0.002(10)
C48 0.062(12) 0.098(16) 0.029(9) -0.012(9) 0.001(8) 0.006(11)
C49 0.028(8) 0.064(11) 0.036(9) 0.008(8) -0.011(7) 0.006(7)
C50 0.042(9) 0.019(7) 0.014(7) -0.002(5) -0.006(6) 0.019(6)
C51 0.044(4) 0.137(8) 0.065(5) -0.058(5) -0.014(4) 0.009(5)
C52 0.044(4) 0.137(8) 0.065(5) -0.058(5) -0.014(4) 0.009(5)
C53 0.044(4) 0.137(8) 0.065(5) -0.058(5) -0.014(4) 0.009(5)
C54 0.044(4) 0.137(8) 0.065(5) -0.058(5) -0.014(4) 0.009(5)
C55 0.044(4) 0.137(8) 0.065(5) -0.058(5) -0.014(4) 0.009(5)
C56 0.044(4) 0.137(8) 0.065(5) -0.058(5) -0.014(4) 0.009(5)
C57 0.037(8) 0.024(8) 0.018(7) -0.002(6) 0.004(6) -0.005(7)
C58 0.044(9) 0.019(7) 0.030(8) 0.002(6) -0.005(6) 0.002(6)
C59 0.045(10) 0.042(10) 0.056(10) -0.026(8) -0.007(8) -0.003(8)
C60 0.050(11) 0.078(15) 0.118(18) -0.033(14) -0.037(12) -0.001(11)
C61 0.094(15) 0.024(9) 0.054(11) -0.009(8) -0.008(10) -0.020(10)
C62 0.081(13) 0.021(8) 0.040(9) -0.003(7) -0.008(8) 0.006(8)
C63 0.059(10) 0.024(8) 0.032(8) -0.011(7) -0.010(7) 0.008(7)
C64 0.033(9) 0.031(9) 0.027(7) -0.001(7) 0.008(6) -0.003(7)
C65 0.040(9) 0.045(10) 0.057(10) -0.010(8) 0.026(8) -0.016(8)
C66 0.042(9) 0.037(9) 0.056(10) -0.002(8) 0.021(8) -0.003(8)
C67 0.029(8) 0.052(11) 0.072(12) -0.012(10) 0.009(8) 0.000(8)
C68 0.036(10) 0.054(12) 0.095(15) -0.005(11) 0.010(10) -0.020(9)
C69 0.092(16) 0.057(13) 0.118(19) 0.044(13) -0.008(14) -0.043(12)
C70 0.071(12) 0.053(12) 0.070(12) 0.024(10) -0.006(10) -0.032(10)
C71 0.038(8) 0.031(8) 0.037(8) -0.004(7) -0.004(6) -0.012(7)
C72 0.034(7) 0.004(6) 0.043(8) 0.003(6) -0.003(6) -0.005(6)
C73 0.023(7) 0.023(7) 0.031(7) -0.006(6) 0.003(6) -0.012(6)
C74 0.024(8) 0.034(9) 0.073(11) 0.002(8) 0.015(7) -0.002(7)
C75 0.039(9) 0.012(7) 0.027(7) 0.004(6) 0.009(6) 0.003(6)

loop_
_atom_type_symbol
_atom_type_description
_atom_type_scat_dispersion_real
_atom_type_scat_dispersion_imag
_atom_type_scat_source
C C 0.0033 0.0016 'International Tables Vol C Tables 4.2.6.8 and 6.1.1.4'
H H 0.0000 0.0000 'International Tables Vol C Tables 4.2.6.8 and 6.1.1.4'
N N 0.0061 0.0033 'International Tables Vol C Tables 4.2.6.8 and 6.1.1.4'
O O 0.0106 0.0060 'International Tables Vol C Tables 4.2.6.8 and 6.1.1.4'
Mn Mn 0.3368 0.7283 'International Tables Vol C Tables 4.2.6.8 and 6.1.1.4'

loop_
_geom_angle_atom_site_label_1
_geom_angle_atom_site_label_2
_geom_angle_atom_site_label_3
_geom_angle
_geom_angle_site_symmetry_1
_geom_angle_site_symmetry_3
O4 Mn1 O3 168.9(4) . .
O4 Mn1 O2 95.9(3) . .
O3 Mn1 O2 90.3(3) . .
O4 Mn1 O19 84.9(3) . 3_666
O3 Mn1 O19 89.0(3) . 3_666
O2 Mn1 O19 178.9(4) . 3_666
O4 Mn1 O5 79.6(3) . .
O3 Mn1 O5 110.0(3) . .
O2 Mn1 O5 88.0(3) . .
O19 Mn1 O5 91.5(3) 3_666 .
O4 Mn1 O32 90.1(3) . 3_666
O3 Mn1 O32 79.9(3) . 3_666
O2 Mn1 O32 97.4(3) . 3_666
O19 Mn1 O32 83.3(3) 3_666 3_666
O5 Mn1 O32 168.8(3) . 3_666
O4 Mn1 Mn2 39.4(2) . .
O3 Mn1 Mn2 150.2(3) . .
O2 Mn1 Mn2 90.1(2) . .
O19 Mn1 Mn2 90.1(2) 3_666 .
O5 Mn1 Mn2 40.3(2) . .
O32 Mn1 Mn2 129.5(2) 3_666 .
O4 Mn1 Mn16 129.5(2) . 3_666
O3 Mn1 Mn16 41.9(3) . 3_666
O2 Mn1 Mn16 83.8(2) . 3_666
O19 Mn1 Mn16 96.2(2) 3_666 3_666
O5 Mn1 Mn16 150.3(2) . 3_666
O32 Mn1 Mn16 40.6(2) 3_666 3_666
Mn2 Mn1 Mn16 166.82(9) . 3_666
O4 Mn1 Mn12 47.2(2) . 3_666
O3 Mn1 Mn12 126.0(3) . 3_666
O2 Mn1 Mn12 143.1(3) . 3_666
O19 Mn1 Mn12 37.7(2) 3_666 3_666
O5 Mn1 Mn12 85.3(2) . 3_666
O32 Mn1 Mn12 84.5(2) 3_666 3_666
Mn2 Mn1 Mn12 62.18(6) . 3_666
Mn16 Mn1 Mn12 117.56(7) 3_666 3_666
O4 Mn1 Mn15 89.0(2) . 3_666
O3 Mn1 Mn15 80.1(3) . 3_666
O2 Mn1 Mn15 133.8(3) . 3_666
O19 Mn1 Mn15 46.8(2) 3_666 3_666
O5 Mn1 Mn15 137.7(2) . 3_666
O32 Mn1 Mn15 36.6(2) 3_666 3_666
Mn2 Mn1 Mn15 119.55(7) . 3_666
Mn16 Mn1 Mn15 59.19(6) 3_666 3_666
Mn12 Mn1 Mn15 58.44(5) 3_666 3_666
O5 Mn2 O4 84.0(3) . .
O5 Mn2 O16 171.2(3) . .
O4 Mn2 O16 93.2(3) . .
O5 Mn2 O34 93.3(3) . .
O4 Mn2 O34 171.1(4) . .
O16 Mn2 O34 88.2(3) . .
O5 Mn2 O7 97.1(3) . .
O4 Mn2 O7 98.0(3) . .
O16 Mn2 O7 91.5(3) . .
O34 Mn2 O7 90.7(3) . .
O5 Mn2 O22 92.1(3) . 3_666
O4 Mn2 O22 84.8(3) . 3_666
O16 Mn2 O22 79.3(3) . 3_666
O34 Mn2 O22 86.9(3) . 3_666
O7 Mn2 O22 170.6(3) . 3_666
O5 Mn2 Mn1 45.4(2) . .
O4 Mn2 Mn1 38.8(2) . .
O16 Mn2 Mn1 131.9(2) . .
O34 Mn2 Mn1 138.4(3) . .
O7 Mn2 Mn1 97.6(2) . .
O22 Mn2 Mn1 90.2(2) 3_666 .
O5 Mn2 Mn4 137.8(3) . .
O4 Mn2 Mn4 93.1(2) . .
O16 Mn2 Mn4 33.8(2) . .
O34 Mn2 Mn4 83.3(2) . .
O7 Mn2 Mn4 124.9(2) . .
O22 Mn2 Mn4 45.8(2) 3_666 .
Mn1 Mn2 Mn4 122.31(7) . .
O5 Mn2 Mn12 88.8(2) . 3_666
O4 Mn2 Mn12 47.5(2) . 3_666
O16 Mn2 Mn12 83.3(2) . 3_666
O34 Mn2 Mn12 124.1(3) . 3_666
O7 Mn2 Mn12 144.4(2) . 3_666
O22 Mn2 Mn12 37.26(19) 3_666 3_666
Mn1 Mn2 Mn12 62.51(6) . 3_666
Mn4 Mn2 Mn12 60.38(5) . 3_666
O34 Mn3 O15 96.3(4) . .
O34 Mn3 O14 173.8(4) . .
O15 Mn3 O14 80.3(4) . .
O34 Mn3 O11 92.0(4) . .
O15 Mn3 O11 169.7(4) . .
O14 Mn3 O11 90.9(4) . .
O34 Mn3 O12 94.3(3) . .
O15 Mn3 O12 94.2(4) . .
O14 Mn3 O12 91.1(4) . .
O11 Mn3 O12 91.1(4) . .
O34 Mn3 Mn9 134.9(3) . .
O15 Mn3 Mn9 40.5(2) . .
O14 Mn3 Mn9 43.3(3) . .
O11 Mn3 Mn9 132.5(3) . .
O12 Mn3 Mn9 80.5(3) . .
O40 Mn4 O16 170.8(4) . .
O40 Mn4 O15 96.4(3) . .
O16 Mn4 O15 88.8(3) . .
O40 Mn4 O20 83.0(3) . 3_666
O16 Mn4 O20 94.3(3) . 3_666
O15 Mn4 O20 163.0(3) . 3_666
O40 Mn4 O21 89.7(3) . 3_666
O16 Mn4 O21 81.1(3) . 3_666
O15 Mn4 O21 120.4(3) . 3_666
O20 Mn4 O21 76.5(3) 3_666 3_666
O40 Mn4 O22 106.5(3) . 3_666
O16 Mn4 O22 80.8(3) . 3_666
O15 Mn4 O22 92.5(3) . 3_666
O20 Mn4 O22 71.6(3) 3_666 3_666
O21 Mn4 O22 141.8(3) 3_666 3_666
O40 Mn4 Mn7 35.9(2) . .
O16 Mn4 Mn7 141.1(2) . .
O15 Mn4 Mn7 129.4(2) . .
O20 Mn4 Mn7 47.2(2) 3_666 .
O21 Mn4 Mn7 84.2(2) 3_666 .
O22 Mn4 Mn7 89.3(2) 3_666 .
O40 Mn4 Mn6 86.2(2) . .
O16 Mn4 Mn6 86.3(2) . .
O15 Mn4 Mn6 158.9(3) . .
O20 Mn4 Mn6 38.0(2) 3_666 .
O21 Mn4 Mn6 38.53(18) 3_666 .
O22 Mn4 Mn6 106.9(2) 3_666 .
Mn7 Mn4 Mn6 60.76(5) . .
O40 Mn4 Mn5 135.2(3) . .
O16 Mn4 Mn5 35.6(2) . .
O15 Mn4 Mn5 107.5(2) . .
O20 Mn4 Mn5 84.1(2) 3_666 .
O21 Mn4 Mn5 45.5(2) 3_666 .
O22 Mn4 Mn5 109.6(2) 3_666 .
Mn7 Mn4 Mn5 119.34(7) . .
Mn6 Mn4 Mn5 58.63(5) . .
O40 Mn4 Mn2 153.1(3) . .
O16 Mn4 Mn2 34.5(2) . .
O15 Mn4 Mn2 86.8(2) . .
O20 Mn4 Mn2 86.4(2) 3_666 .
O21 Mn4 Mn2 111.7(2) 3_666 .
O22 Mn4 Mn2 46.6(2) 3_666 .
Mn7 Mn4 Mn2 127.10(7) . .
Mn6 Mn4 Mn2 100.34(6) . .
Mn5 Mn4 Mn2 67.52(6) . .
O40 Mn4 Mn12 99.0(2) . 3_666
O16 Mn4 Mn12 83.3(2) . 3_666
O15 Mn4 Mn12 129.4(3) . 3_666
O20 Mn4 Mn12 35.1(2) 3_666 3_666
O21 Mn4 Mn12 107.56(19) 3_666 3_666
O22 Mn4 Mn12 36.9(2) 3_666 3_666
Mn7 Mn4 Mn12 67.18(6) . 3_666
Mn6 Mn4 Mn12 70.28(5) . 3_666
Mn5 Mn4 Mn12 94.29(6) . 3_666
Mn2 Mn4 Mn12 59.93(5) . 3_666
O16 Mn5 O9 89.6(3) . .
O16 Mn5 O8 178.3(3) . .
O9 Mn5 O8 91.6(3) . .
O16 Mn5 O33 98.4(3) . 3_666
O9 Mn5 O33 171.2(3) . 3_666
O8 Mn5 O33 80.4(3) . 3_666
O16 Mn5 O21 81.5(3) . 3_666
O9 Mn5 O21 106.6(3) . 3_666
O8 Mn5 O21 97.0(3) . 3_666
O33 Mn5 O21 78.4(3) 3_666 3_666
O16 Mn5 O6 89.0(3) . .
O9 Mn5 O6 91.9(3) . .
O8 Mn5 O6 92.2(3) . .
O33 Mn5 O6 84.7(3) 3_666 .
O21 Mn5 O6 159.0(3) 3_666 .
O16 Mn5 Mn6 87.6(2) . .
O9 Mn5 Mn6 145.8(3) . .
O8 Mn5 Mn6 90.7(2) . .
O33 Mn5 Mn6 39.1(2) 3_666 .
O21 Mn5 Mn6 39.35(18) 3_666 .
O6 Mn5 Mn6 122.1(2) . .
O16 Mn5 Mn7 139.7(2) . 3_666
O9 Mn5 Mn7 130.6(3) . 3_666
O8 Mn5 Mn7 39.1(2) . 3_666
O33 Mn5 Mn7 41.3(2) 3_666 3_666
O21 Mn5 Mn7 87.5(2) 3_666 3_666
O6 Mn5 Mn7 87.9(2) . 3_666
Mn6 Mn5 Mn7 60.87(5) . 3_666
O16 Mn5 Mn4 35.6(2) . .
O9 Mn5 Mn4 100.5(3) . .
O8 Mn5 Mn4 142.8(2) . .
O33 Mn5 Mn4 88.2(2) 3_666 .
O21 Mn5 Mn4 45.8(2) 3_666 .
O6 Mn5 Mn4 122.1(2) . .
Mn6 Mn5 Mn4 60.13(5) . .
Mn7 Mn5 Mn4 120.96(7) 3_666 .
O16 Mn5 Mn10 85.5(2) . 3_666
O9 Mn5 Mn10 135.4(3) . 3_666
O8 Mn5 Mn10 94.4(2) . 3_666
O33 Mn5 Mn10 42.7(2) 3_666 3_666
O21 Mn5 Mn10 116.4(2) 3_666 3_666
O6 Mn5 Mn10 43.8(2) . 3_666
Mn6 Mn5 Mn10 78.37(5) . 3_666
Mn7 Mn5 Mn10 65.11(6) 3_666 3_666
Mn4 Mn5 Mn10 100.80(7) . 3_666
O21 Mn6 O21 180.0(5) 3_666 .
O21 Mn6 O20 87.5(3) 3_666 3_666
O21 Mn6 O20 92.5(3) . 3_666
O21 Mn6 O20 92.5(3) 3_666 .
O21 Mn6 O20 87.5(3) . .
O20 Mn6 O20 180.0 3_666 .
O21 Mn6 O33 86.6(3) 3_666 3_666
O21 Mn6 O33 93.4(3) . 3_666
O20 Mn6 O33 94.0(3) 3_666 3_666
O20 Mn6 O33 86.0(3) . 3_666
O21 Mn6 O33 93.4(3) 3_666 .
O21 Mn6 O33 86.6(3) . .
O20 Mn6 O33 86.0(3) 3_666 .
O20 Mn6 O33 94.0(3) . .
O33 Mn6 O33 180.0(3) 3_666 .
O21 Mn6 Mn5 133.0(2) 3_666 3_666
O21 Mn6 Mn5 47.0(2) . 3_666
O20 Mn6 Mn5 91.4(2) 3_666 3_666
O20 Mn6 Mn5 88.6(2) . 3_666
O33 Mn6 Mn5 140.3(2) 3_666 3_666
O33 Mn6 Mn5 39.7(2) . 3_666
O21 Mn6 Mn5 47.0(2) 3_666 .
O21 Mn6 Mn5 133.0(2) . .
O20 Mn6 Mn5 88.6(2) 3_666 .
O20 Mn6 Mn5 91.4(2) . .
O33 Mn6 Mn5 39.7(2) 3_666 .
O33 Mn6 Mn5 140.3(2) . .
Mn5 Mn6 Mn5 180.00(6) 3_666 .
O21 Mn6 Mn4 46.3(2) 3_666 .
O21 Mn6 Mn4 133.7(2) . .
O20 Mn6 Mn4 41.2(2) 3_666 .
O20 Mn6 Mn4 138.8(2) . .
O33 Mn6 Mn4 89.6(2) 3_666 .
O33 Mn6 Mn4 90.4(2) . .
Mn5 Mn6 Mn4 118.76(5) 3_666 .
Mn5 Mn6 Mn4 61.24(5) . .
O21 Mn6 Mn4 133.7(2) 3_666 3_666
O21 Mn6 Mn4 46.3(2) . 3_666
O20 Mn6 Mn4 138.8(2) 3_666 3_666
O20 Mn6 Mn4 41.2(2) . 3_666
O33 Mn6 Mn4 90.4(2) 3_666 3_666
O33 Mn6 Mn4 89.6(2) . 3_666
Mn5 Mn6 Mn4 61.24(5) 3_666 3_666
Mn5 Mn6 Mn4 118.76(5) . 3_666
Mn4 Mn6 Mn4 180.00(9) . 3_666
O21 Mn6 Mn7 87.7(2) 3_666 .
O21 Mn6 Mn7 92.3(2) . .
O20 Mn6 Mn7 45.6(2) 3_666 .
O20 Mn6 Mn7 134.4(2) . .
O33 Mn6 Mn7 139.4(2) 3_666 .
O33 Mn6 Mn7 40.6(2) . .
Mn5 Mn6 Mn7 60.05(5) 3_666 .
Mn5 Mn6 Mn7 119.95(5) . .
Mn4 Mn6 Mn7 58.75(5) . .
Mn4 Mn6 Mn7 121.25(5) 3_666 .
O21 Mn6 Mn7 92.3(2) 3_666 3_666
O21 Mn6 Mn7 87.7(2) . 3_666
O20 Mn6 Mn7 134.4(2) 3_666 3_666
O20 Mn6 Mn7 45.6(2) . 3_666
O33 Mn6 Mn7 40.6(2) 3_666 3_666
O33 Mn6 Mn7 139.4(2) . 3_666
Mn5 Mn6 Mn7 119.95(5) 3_666 3_666
Mn5 Mn6 Mn7 60.05(5) . 3_666
Mn4 Mn6 Mn7 121.25(5) . 3_666
Mn4 Mn6 Mn7 58.75(5) 3_666 3_666
Mn7 Mn6 Mn7 180.0 . 3_666
O40 Mn7 O8 175.1(3) . 3_666
O40 Mn7 O23 91.0(3) . .
O8 Mn7 O23 92.0(3) 3_666 .
O40 Mn7 O33 98.8(3) . .
O8 Mn7 O33 78.3(3) 3_666 .
O23 Mn7 O33 170.2(3) . .
O40 Mn7 O25 91.3(3) . .
O8 Mn7 O25 92.6(3) 3_666 .
O23 Mn7 O25 88.8(3) . .
O33 Mn7 O25 90.4(3) . .
O40 Mn7 O20 79.8(3) . 3_666
O8 Mn7 O20 95.7(3) 3_666 3_666
O23 Mn7 O20 105.9(3) . 3_666
O33 Mn7 O20 76.6(3) . 3_666
O25 Mn7 O20 162.8(3) . 3_666
O40 Mn7 Mn4 36.8(2) . .
O8 Mn7 Mn4 138.8(2) 3_666 .
O23 Mn7 Mn4 98.1(2) . .
O33 Mn7 Mn4 90.2(2) . .
O25 Mn7 Mn4 127.3(2) . .
O20 Mn7 Mn4 43.09(19) 3_666 .
O40 Mn7 Mn5 138.2(3) . 3_666
O8 Mn7 Mn5 38.8(2) 3_666 3_666
O23 Mn7 Mn5 130.7(2) . 3_666
O33 Mn7 Mn5 39.5(2) . 3_666
O25 Mn7 Mn5 91.8(2) . 3_666
O20 Mn7 Mn5 85.4(2) 3_666 3_666
Mn4 Mn7 Mn5 119.53(7) . 3_666
O40 Mn7 Mn6 86.6(2) . .
O8 Mn7 Mn6 88.8(2) 3_666 .
O23 Mn7 Mn6 144.1(3) . .
O33 Mn7 Mn6 38.3(2) . .
O25 Mn7 Mn6 127.0(2) . .
O20 Mn7 Mn6 38.5(2) 3_666 .
Mn4 Mn7 Mn6 60.49(5) . .
Mn5 Mn7 Mn6 59.08(5) 3_666 .
O41 Mn8 O35 166.2(3) . .
O41 Mn8 O26 97.0(4) . .
O35 Mn8 O26 92.4(4) . .
O41 Mn8 O36 87.1(3) . .
O35 Mn8 O36 82.6(3) . .
O26 Mn8 O36 172.9(3) . .
O41 Mn8 O40 99.9(3) . .
O35 Mn8 O40 89.6(3) . .
O26 Mn8 O40 92.8(3) . .
O36 Mn8 O40 92.1(3) . .
O41 Mn8 O18 77.3(3) . .
O35 Mn8 O18 91.8(3) . .
O26 Mn8 O18 95.6(3) . .
O36 Mn8 O18 79.7(3) . .
O40 Mn8 O18 171.4(3) . .
O41 Mn8 Mn14 36.7(2) . .
O35 Mn8 Mn14 132.7(2) . .
O26 Mn8 Mn14 93.7(3) . .
O36 Mn8 Mn14 86.1(2) . .
O40 Mn8 Mn14 136.6(2) . .
O18 Mn8 Mn14 41.0(2) . .
O41 Mn8 Mn11 51.7(2) . .
O35 Mn8 Mn11 119.7(2) . .
O26 Mn8 Mn11 147.8(3) . .
O36 Mn8 Mn11 37.7(2) . .
O40 Mn8 Mn11 86.5(2) . .
O18 Mn8 Mn11 85.4(2) . .
Mn14 Mn8 Mn11 66.26(6) . .
O41 Mn8 Mn9 131.7(2) . .
O35 Mn8 Mn9 38.7(2) . .
O26 Mn8 Mn9 131.0(3) . .
O36 Mn8 Mn9 44.6(2) . .
O40 Mn8 Mn9 84.9(2) . .
O18 Mn8 Mn9 90.9(2) . .
Mn14 Mn8 Mn9 120.67(8) . .
Mn11 Mn8 Mn9 81.07(6) . .
O41 Mn8 Mn13 82.5(2) . .
O35 Mn8 Mn13 83.7(2) . .
O26 Mn8 Mn13 138.2(3) . .
O36 Mn8 Mn13 36.5(2) . .
O40 Mn8 Mn13 128.6(2) . .
O18 Mn8 Mn13 43.3(2) . .
Mn14 Mn8 Mn13 61.46(6) . .
Mn11 Mn8 Mn13 54.88(6) . .
Mn9 Mn8 Mn13 59.22(6) . .
O15 Mn9 O42 164.7(4) . .
O15 Mn9 O14 80.7(3) . .
O42 Mn9 O14 91.5(4) . .
O15 Mn9 O35 95.5(3) . .
O42 Mn9 O35 91.0(4) . .
O14 Mn9 O35 173.5(3) . .
O15 Mn9 O13 96.5(4) . .
O42 Mn9 O13 97.0(4) . .
O14 Mn9 O13 92.8(3) . .
O35 Mn9 O13 93.0(3) . .
O15 Mn9 O36 91.3(3) . .
O42 Mn9 O36 76.6(3) . .
O14 Mn9 O36 97.5(3) . .
O35 Mn9 O36 77.1(3) . .
O13 Mn9 O36 168.0(3) . .
O15 Mn9 Mn3 41.5(2) . .
O42 Mn9 Mn3 133.8(3) . .
O14 Mn9 Mn3 42.7(2) . .
O35 Mn9 Mn3 135.2(3) . .
O13 Mn9 Mn3 82.9(3) . .
O36 Mn9 Mn3 108.9(2) . .
O15 Mn9 Mn8 88.7(2) . .
O42 Mn9 Mn8 87.8(3) . .
O14 Mn9 Mn8 135.7(3) . .
O35 Mn9 Mn8 38.3(2) . .
O13 Mn9 Mn8 131.3(3) . .
O36 Mn9 Mn8 39.5(2) . .
Mn3 Mn9 Mn8 126.43(8) . .
O15 Mn9 Mn13 129.2(3) . .
O42 Mn9 Mn13 37.5(3) . .
O14 Mn9 Mn13 92.7(3) . .
O35 Mn9 Mn13 85.6(3) . .
O13 Mn9 Mn13 134.3(3) . .
O36 Mn9 Mn13 39.3(2) . .
Mn3 Mn9 Mn13 127.95(9) . .
Mn8 Mn9 Mn13 61.66(6) . .
O41 Mn10 O27 94.2(3) . .
O41 Mn10 O4 106.2(3) . 3_666
O27 Mn10 O4 117.2(3) . 3_666
O41 Mn10 O33 89.6(3) . .
O27 Mn10 O33 149.3(3) . .
O4 Mn10 O33 90.7(3) 3_666 .
O41 Mn10 O6 159.3(3) . 3_666
O27 Mn10 O6 86.5(3) . 3_666
O4 Mn10 O6 91.7(3) 3_666 3_666
O33 Mn10 O6 79.7(3) . 3_666
O41 Mn10 Mn5 126.6(2) . 3_666
O27 Mn10 Mn5 129.0(3) . 3_666
O4 Mn10 Mn5 82.7(2) 3_666 3_666
O33 Mn10 Mn5 37.07(19) . 3_666
O6 Mn10 Mn5 44.2(2) 3_666 3_666
O17 Mn11 O36 166.0(3) . .
O17 Mn11 O21 98.9(3) . 3_666
O36 Mn11 O21 94.1(3) . 3_666
O17 Mn11 O39 84.4(3) . .
O36 Mn11 O39 82.5(3) . .
O21 Mn11 O39 176.5(3) 3_666 .
O17 Mn11 O37 97.0(3) . .
O36 Mn11 O37 86.9(3) . .
O21 Mn11 O37 94.7(3) 3_666 .
O39 Mn11 O37 85.9(3) . .
O17 Mn11 O41 97.3(3) . .
O36 Mn11 O41 75.5(3) . .
O21 Mn11 O41 99.4(3) 3_666 .
O39 Mn11 O41 79.0(3) . .
O37 Mn11 O41 158.1(3) . .
O17 Mn11 Mn13 124.8(2) . .
O36 Mn11 Mn13 43.1(2) . .
O21 Mn11 Mn13 135.9(2) 3_666 .
O39 Mn11 Mn13 41.0(2) . .
O37 Mn11 Mn13 76.2(2) . .
O41 Mn11 Mn13 81.96(19) . .
O17 Mn11 Mn15 39.0(2) . .
O36 Mn11 Mn15 127.4(2) . .
O21 Mn11 Mn15 137.6(2) 3_666 .
O39 Mn11 Mn15 45.6(3) . .
O37 Mn11 Mn15 95.6(2) . .
O41 Mn11 Mn15 85.2(2) . .
Mn13 Mn11 Mn15 86.50(7) . .
O17 Mn11 Mn8 135.7(2) . .
O36 Mn11 Mn8 38.9(2) . .
O21 Mn11 Mn8 89.3(2) 3_666 .
O39 Mn11 Mn8 87.6(3) . .
O37 Mn11 Mn8 125.8(2) . .
O41 Mn11 Mn8 38.5(2) . .
Mn13 Mn11 Mn8 64.47(6) . .
Mn15 Mn11 Mn8 116.57(8) . .
O17 Mn12 O20 95.9(3) . .
O17 Mn12 O22 176.3(4) . .
O20 Mn12 O22 82.3(3) . .
O17 Mn12 O19 83.1(3) . .
O20 Mn12 O19 170.8(3) . .
O22 Mn12 O19 98.2(3) . .
O17 Mn12 O24 91.8(3) . 3_666
O20 Mn12 O24 102.0(3) . 3_666
O22 Mn12 O24 91.8(3) . 3_666
O19 Mn12 O24 87.2(3) . 3_666
O17 Mn12 O4 94.0(3) . 3_666
O20 Mn12 O4 95.2(3) . 3_666
O22 Mn12 O4 83.0(3) . 3_666
O19 Mn12 O4 75.7(3) . 3_666
O24 Mn12 O4 161.1(3) 3_666 3_666
O17 Mn12 Mn15 34.4(2) . .
O20 Mn12 Mn15 129.5(2) . .
O22 Mn12 Mn15 146.6(3) . .
O19 Mn12 Mn15 48.7(2) . .
O24 Mn12 Mn15 91.0(2) 3_666 .
O4 Mn12 Mn15 83.74(19) 3_666 .
O17 Mn12 Mn2 130.8(3) . 3_666
O20 Mn12 Mn2 88.3(2) . 3_666
O22 Mn12 Mn2 46.1(2) . 3_666
O19 Mn12 Mn2 85.5(2) . 3_666
O24 Mn12 Mn2 135.2(2) 3_666 3_666
O4 Mn12 Mn2 36.89(19) 3_666 3_666
Mn15 Mn12 Mn2 115.64(7) . 3_666
O17 Mn12 Mn1 87.9(2) . 3_666
O20 Mn12 Mn1 131.3(2) . 3_666
O22 Mn12 Mn1 90.9(2) . 3_666
O19 Mn12 Mn1 39.6(2) . 3_666
O24 Mn12 Mn1 126.5(2) 3_666 3_666
O4 Mn12 Mn1 36.07(19) 3_666 3_666
Mn15 Mn12 Mn1 61.34(6) . 3_666
Mn2 Mn12 Mn1 55.30(5) 3_666 3_666
O17 Mn12 Mn4 132.9(3) . 3_666
O20 Mn12 Mn4 37.8(2) . 3_666
O22 Mn12 Mn4 44.9(2) . 3_666
O19 Mn12 Mn4 140.6(2) . 3_666
O24 Mn12 Mn4 104.2(2) 3_666 3_666
O4 Mn12 Mn4 84.79(19) 3_666 3_666
Mn15 Mn12 Mn4 161.64(8) . 3_666
Mn2 Mn12 Mn4 59.69(5) 3_666 3_666
Mn1 Mn12 Mn4 114.50(7) 3_666 3_666
O38 Mn13 O39 98.7(4) . .
O38 Mn13 O42 94.6(4) . .
O39 Mn13 O42 164.4(4) . .
O38 Mn13 O36 169.1(5) . .
O39 Mn13 O36 83.2(3) . .
O42 Mn13 O36 82.2(3) . .
O38 Mn13 O18 106.9(5) . .
O39 Mn13 O18 87.4(3) . .
O42 Mn13 O18 96.4(4) . .
O36 Mn13 O18 83.8(3) . .
O38 Mn13 Mn11 136.5(4) . .
O39 Mn13 Mn11 43.0(3) . .
O42 Mn13 Mn11 121.5(3) . .
O36 Mn13 Mn11 41.8(2) . .
O18 Mn13 Mn11 93.2(2) . .
O38 Mn13 Mn9 130.7(4) . .
O39 Mn13 Mn9 127.0(3) . .
O42 Mn13 Mn9 37.9(2) . .
O36 Mn13 Mn9 44.5(2) . .
O18 Mn13 Mn9 93.9(2) . .
Mn11 Mn13 Mn9 84.06(7) . .
O38 Mn13 Mn8 153.9(5) . .
O39 Mn13 Mn8 85.7(3) . .
O42 Mn13 Mn8 85.8(3) . .
O36 Mn13 Mn8 36.6(2) . .
O18 Mn13 Mn8 47.3(2) . .
Mn11 Mn13 Mn8 60.65(6) . .
Mn9 Mn13 Mn8 59.12(6) . .
O38 Mn13 Mn14 106.7(4) . .
O39 Mn13 Mn14 49.0(3) . .
O42 Mn13 Mn14 133.7(3) . .
O36 Mn13 Mn14 82.7(2) . .
O18 Mn13 Mn14 38.5(2) . .
Mn11 Mn13 Mn14 66.80(6) . .
Mn9 Mn13 Mn14 116.63(8) . .
Mn8 Mn13 Mn14 57.52(6) . .
O41 Mn14 O29 171.9(4) . .
O41 Mn14 O32 92.8(3) . .
O29 Mn14 O32 79.6(4) . .
O41 Mn14 O18 85.9(3) . .
O29 Mn14 O18 100.0(4) . .
O32 Mn14 O18 157.7(3) . .
O41 Mn14 O28 96.6(3) . .
O29 Mn14 O28 88.8(3) . .
O32 Mn14 O28 111.1(3) . .
O18 Mn14 O28 91.1(3) . .
O41 Mn14 O39 80.1(3) . .
O29 Mn14 O39 95.6(3) . .
O32 Mn14 O39 79.2(3) . .
O18 Mn14 O39 78.7(3) . .
O28 Mn14 O39 169.5(3) . .
O41 Mn14 Mn16 132.1(3) . .
O29 Mn14 Mn16 41.1(3) . .
O32 Mn14 Mn16 40.2(2) . .
O18 Mn14 Mn16 140.4(3) . .
O28 Mn14 Mn16 94.4(3) . .
O39 Mn14 Mn16 95.2(2) . .
O41 Mn14 Mn8 36.7(2) . .
O29 Mn14 Mn8 149.7(3) . .
O32 Mn14 Mn8 128.2(2) . .
O18 Mn14 Mn8 49.6(2) . .
O28 Mn14 Mn8 90.8(3) . .
O39 Mn14 Mn8 80.6(2) . .
Mn16 Mn14 Mn8 168.43(8) . .
O41 Mn14 Mn15 89.0(2) . .
O29 Mn14 Mn15 83.3(3) . .
O32 Mn14 Mn15 37.1(2) . .
O18 Mn14 Mn15 120.6(3) . .
O28 Mn14 Mn15 148.2(3) . .
O39 Mn14 Mn15 42.2(2) . .
Mn16 Mn14 Mn15 60.11(6) . .
Mn8 Mn14 Mn15 111.26(7) . .
O41 Mn14 Mn13 82.1(2) . .
O29 Mn14 Mn13 98.5(3) . .
O32 Mn14 Mn13 115.4(2) . .
O18 Mn14 Mn13 42.4(2) . .
O28 Mn14 Mn13 133.5(3) . .
O39 Mn14 Mn13 36.4(2) . .
Mn16 Mn14 Mn13 120.81(8) . .
Mn8 Mn14 Mn13 61.02(6) . .
Mn15 Mn14 Mn13 78.30(6) . .
O31 Mn15 O17 172.5(4) . .
O31 Mn15 O32 83.8(4) . .
O17 Mn15 O32 98.1(3) . .
O31 Mn15 N1 81.7(4) . .
O17 Mn15 N1 95.7(4) . .
O32 Mn15 N1 164.5(4) . .
O31 Mn15 O39 107.6(4) . .
O17 Mn15 O39 79.7(3) . .
O32 Mn15 O39 86.6(3) . .
N1 Mn15 O39 102.9(4) . .
O31 Mn15 O19 100.1(3) . .
O17 Mn15 O19 73.2(3) . .
O32 Mn15 O19 80.4(3) . .
N1 Mn15 O19 96.9(4) . .
O39 Mn15 O19 147.8(3) . .
O31 Mn15 Mn11 148.9(3) . .
O17 Mn15 Mn11 38.5(2) . .
O32 Mn15 Mn11 90.3(2) . .
N1 Mn15 Mn11 104.9(3) . .
O39 Mn15 Mn11 41.4(2) . .
O19 Mn15 Mn11 109.0(2) . .
O31 Mn15 Mn16 45.6(3) . .
O17 Mn15 Mn16 135.8(2) . .
O32 Mn15 Mn16 38.2(2) . .
N1 Mn15 Mn16 127.0(3) . .
O39 Mn15 Mn16 99.0(2) . .
O19 Mn15 Mn16 88.7(2) . .
Mn11 Mn15 Mn16 122.85(8) . .
O31 Mn15 Mn12 139.7(3) . .
O17 Mn15 Mn12 33.6(2) . .
O32 Mn15 Mn12 88.8(2) . .
N1 Mn15 Mn12 98.9(3) . .
O39 Mn15 Mn12 111.4(2) . .
O19 Mn15 Mn12 39.7(2) . .
Mn11 Mn15 Mn12 70.28(6) . .
Mn16 Mn15 Mn12 116.91(7) . .
O31 Mn15 Mn14 92.4(3) . .
O17 Mn15 Mn14 93.4(2) . .
O32 Mn15 Mn14 37.3(2) . .
N1 Mn15 Mn14 148.6(3) . .
O39 Mn15 Mn14 49.5(2) . .
O19 Mn15 Mn14 114.5(2) . .
Mn11 Mn15 Mn14 65.90(6) . .
Mn16 Mn15 Mn14 57.43(6) . .
Mn12 Mn15 Mn14 105.17(7) . .
O31 Mn15 Mn1 90.7(3) . 3_666
O17 Mn15 Mn1 86.2(2) . 3_666
O32 Mn15 Mn1 40.2(2) . 3_666
N1 Mn15 Mn1 134.5(3) . 3_666
O39 Mn15 Mn1 122.1(2) . 3_666
O19 Mn15 Mn1 40.2(2) . 3_666
Mn11 Mn15 Mn1 104.33(7) . 3_666
Mn16 Mn15 Mn1 56.75(6) . 3_666
Mn12 Mn15 Mn1 60.22(6) . 3_666
Mn14 Mn15 Mn1 76.02(6) . 3_666
O30 Mn16 O32 175.7(4) . .
O30 Mn16 O29 100.5(4) . .
O32 Mn16 O29 79.1(4) . .
O30 Mn16 O3 98.3(4) . 3_666
O32 Mn16 O3 82.2(3) . 3_666
O29 Mn16 O3 161.1(4) . 3_666
O30 Mn16 O1 91.0(4) . 3_666
O32 Mn16 O1 93.3(3) . 3_666
O29 Mn16 O1 94.6(3) . 3_666
O3 Mn16 O1 83.7(3) 3_666 3_666
O30 Mn16 O31 100.1(4) . .
O32 Mn16 O31 75.7(3) . .
O29 Mn16 O31 91.1(4) . .
O3 Mn16 O31 87.0(3) 3_666 .
O1 Mn16 O31 166.5(3) 3_666 .
O30 Mn16 Mn14 139.7(3) . .
O32 Mn16 Mn14 40.8(2) . .
O29 Mn16 Mn14 39.9(3) . .
O3 Mn16 Mn14 121.2(2) 3_666 .
O1 Mn16 Mn14 86.2(2) 3_666 .
O31 Mn16 Mn14 90.2(2) . .
O30 Mn16 Mn1 136.2(3) . 3_666
O32 Mn16 Mn1 45.4(2) . 3_666
O29 Mn16 Mn1 121.8(3) . 3_666
O3 Mn16 Mn1 39.5(2) 3_666 3_666
O1 Mn16 Mn1 76.0(2) 3_666 3_666
O31 Mn16 Mn1 90.6(2) . 3_666
Mn14 Mn16 Mn1 81.86(7) . 3_666
O30 Mn16 Mn15 137.2(3) . .
O32 Mn16 Mn15 38.6(2) . .
O29 Mn16 Mn15 84.5(3) . .
O3 Mn16 Mn15 82.6(2) 3_666 .
O1 Mn16 Mn15 131.3(2) 3_666 .
O31 Mn16 Mn15 37.1(2) . .
Mn14 Mn16 Mn15 62.47(6) . .
Mn1 Mn16 Mn15 64.06(6) 3_666 .
C32 N1 C36 119.7(12) . .
C32 N1 Mn15 127.5(9) . .
C36 N1 Mn15 112.8(9) . .
C75 O1 Mn16 127.1(8) . 3_666
C75 O2 Mn1 127.4(8) . .
C1 O3 Mn1 124.5(8) . .
C1 O3 Mn16 120.4(8) . 3_666
Mn1 O3 Mn16 98.6(4) . 3_666
Mn1 O4 Mn2 101.8(4) . .
Mn1 O4 Mn10 114.6(4) . 3_666
Mn2 O4 Mn10 121.1(4) . 3_666
Mn1 O4 Mn12 96.7(3) . 3_666
Mn2 O4 Mn12 95.6(3) . 3_666
Mn10 O4 Mn12 122.4(3) 3_666 3_666
C2 O5 Mn2 120.7(8) . .
C2 O5 Mn1 125.4(8) . .
Mn2 O5 Mn1 94.3(4) . .
C9 O6 Mn10 125.2(7) . 3_666
C9 O6 Mn5 120.3(7) . .
Mn10 O6 Mn5 92.0(3) 3_666 .
C9 O7 Mn2 122.5(7) . .
C23 O8 Mn5 120.4(7) . .
C23 O8 Mn7 123.1(7) . 3_666
Mn5 O8 Mn7 102.1(3) . 3_666
C24 O9 Mn5 124.9(8) . .
C16 O11 Mn3 126.3(9) . .
C64 O12 Mn3 126.7(9) . .
C64 O13 Mn9 123.5(8) . .
C31 O14 Mn3 123.2(8) . .
C31 O14 Mn9 121.4(8) . .
Mn3 O14 Mn9 94.1(4) . .
Mn9 O15 Mn3 98.0(3) . .
Mn9 O15 Mn4 123.2(4) . .
Mn3 O15 Mn4 116.1(4) . .
Mn5 O16 Mn4 108.7(4) . .
Mn5 O16 Mn2 130.5(4) . .
Mn4 O16 Mn2 111.7(4) . .
Mn12 O17 Mn11 138.1(4) . .
Mn12 O17 Mn15 112.0(4) . .
Mn11 O17 Mn15 102.5(4) . .
C42 O18 Mn14 127.2(8) . .
C42 O18 Mn13 125.6(8) . .
Mn14 O18 Mn13 99.2(4) . .
C42 O18 Mn8 114.6(8) . .
Mn14 O18 Mn8 89.4(3) . .
Mn13 O18 Mn8 89.4(3) . .
C72 O19 Mn12 125.3(7) . .
C72 O19 Mn1 117.1(7) . 3_666
Mn12 O19 Mn1 102.6(3) . 3_666
C72 O19 Mn15 120.2(7) . .
Mn12 O19 Mn15 91.7(3) . .
Mn1 O19 Mn15 93.0(3) 3_666 .
Mn6 O20 Mn12 139.6(4) . .
Mn6 O20 Mn4 100.7(3) . 3_666
Mn12 O20 Mn4 107.1(4) . 3_666
Mn6 O20 Mn7 96.0(3) . 3_666
Mn12 O20 Mn7 112.6(4) . 3_666
Mn4 O20 Mn7 89.8(3) 3_666 3_666
Mn6 O21 Mn11 133.9(4) . 3_666
Mn6 O21 Mn5 93.6(3) . 3_666
Mn11 O21 Mn5 117.9(4) 3_666 3_666
Mn6 O21 Mn4 95.2(3) . 3_666
Mn11 O21 Mn4 116.8(3) 3_666 3_666
Mn5 O21 Mn4 88.6(3) 3_666 3_666
C73 O22 Mn12 128.8(7) . .
C73 O22 Mn4 118.9(7) . 3_666
Mn12 O22 Mn4 98.2(3) . 3_666
C73 O22 Mn2 117.4(7) . 3_666
Mn12 O22 Mn2 96.6(3) . 3_666
Mn4 O22 Mn2 87.6(3) 3_666 3_666
C57 O23 Mn7 126.2(8) . .
C57 O24 Mn12 131.7(8) . 3_666
C50 O25 Mn7 125.9(8) . .
C50 O26 Mn8 124.4(8) . .
C43 O27 Mn10 133.2(8) . .
C43 O28 Mn14 127.9(8) . .
C41 O29 Mn14 124.3(10) . .
C41 O29 Mn16 124.5(10) . .
Mn14 O29 Mn16 99.0(4) . .
C39 O30 Mn16 124.3(11) . .
C37 O31 Mn15 119.9(9) . .
C37 O31 Mn16 141.4(8) . .
Mn15 O31 Mn16 97.3(3) . .
Mn16 O32 Mn15 103.2(4) . .
Mn16 O32 Mn14 99.0(4) . .
Mn15 O32 Mn14 105.6(4) . .
Mn16 O32 Mn1 94.0(3) . 3_666
Mn15 O32 Mn1 103.2(4) . 3_666
Mn14 O32 Mn1 144.6(4) . 3_666
Mn6 O33 Mn5 101.1(3) . 3_666
Mn6 O33 Mn7 101.1(3) . .
Mn5 O33 Mn7 99.2(3) 3_666 .
Mn6 O33 Mn10 142.9(4) . .
Mn5 O33 Mn10 100.3(3) 3_666 .
Mn7 O33 Mn10 104.9(3) . .
Mn3 O34 Mn2 116.6(4) . .
Mn3 O34 H34A 121.7 . .
Mn2 O34 H34A 121.7 . .
C71 O35 Mn8 120.5(7) . .
C71 O35 Mn9 120.9(8) . .
Mn8 O35 Mn9 102.9(4) . .
Mn11 O36 Mn13 95.1(3) . .
Mn11 O36 Mn8 103.4(4) . .
Mn13 O36 Mn8 106.8(4) . .
Mn11 O36 Mn9 153.7(4) . .
Mn13 O36 Mn9 96.2(3) . .
Mn8 O36 Mn9 95.9(3) . .
C24 O37 Mn11 139.5(8) . .
C40 O38 Mn13 123.4(12) . .
Mn13 O39 Mn11 96.0(4) . .
Mn13 O39 Mn15 169.9(5) . .
Mn11 O39 Mn15 93.0(3) . .
Mn13 O39 Mn14 94.7(3) . .
Mn11 O39 Mn14 99.1(3) . .
Mn15 O39 Mn14 88.2(3) . .
Mn7 O40 Mn4 107.3(4) . .
Mn7 O40 Mn8 123.0(4) . .
Mn4 O40 Mn8 118.1(4) . .
Mn14 O41 Mn8 106.6(4) . .
Mn14 O41 Mn10 110.5(4) . .
Mn8 O41 Mn10 127.0(4) . .
Mn14 O41 Mn11 101.2(3) . .
Mn8 O41 Mn11 89.8(3) . .
Mn10 O41 Mn11 117.8(3) . .
C74 O42 Mn13 127.1(8) . .
C74 O42 Mn9 125.8(8) . .
Mn13 O42 Mn9 104.6(4) . .
O3 C1 H1A 109.5 . .
O3 C1 H1B 109.5 . .
H1A C1 H1B 109.5 . .
O3 C1 H1C 109.5 . .
H1A C1 H1C 109.5 . .
H1B C1 H1C 109.5 . .
O5 C2 H2A 109.5 . .
O5 C2 H2B 109.5 . .
H2A C2 H2B 109.5 . .
O5 C2 H2C 109.5 . .
H2A C2 H2C 109.5 . .
H2B C2 H2C 109.5 . .
C4 C3 C8 120.9(14) . .
C4 C3 C75 119.3(12) . .
C8 C3 C75 119.8(12) . .
C3 C4 C5 118.2(14) . .
C3 C4 H4 120.9 . .
C5 C4 H4 120.9 . .
C6 C5 C4 119.5(16) . .
C6 C5 H5 120.3 . .
C4 C5 H5 120.3 . .
C5 C6 C7 122.2(16) . .
C5 C6 H6 118.9 . .
C7 C6 H6 118.9 . .
C8 C7 C6 117.1(16) . .
C8 C7 H7 121.4 . .
C6 C7 H7 121.4 . .
C7 C8 C3 122.0(14) . .
C7 C8 H8 119.0 . .
C3 C8 H8 119.0 . .
O7 C9 O6 123.4(10) . .
O7 C9 C10 118.6(11) . .
O6 C9 C10 118.0(11) . .
C15 C10 C11 121.0(13) . .
C15 C10 C9 120.4(12) . .
C11 C10 C9 118.6(12) . .
C12 C11 C10 119.3(15) . .
C12 C11 H11 120.4 . .
C10 C11 H11 120.4 . .
C11 C12 C13 119.3(16) . .
C11 C12 H12 120.4 . .
C13 C12 H12 120.4 . .
C14 C13 C12 120.6(15) . .
C14 C13 H13 119.7 . .
C12 C13 H13 119.7 . .
C13 C14 C15 120.7(16) . .
C13 C14 H14 119.6 . .
C15 C14 H14 119.6 . .
C10 C15 C14 119.1(15) . .
C10 C15 H15 120.4 . .
C14 C15 H15 120.4 . .
O10 C16 O11 125.8(13) . .
O10 C16 C17 120.3(15) . .
O11 C16 C17 114.0(14) . .
C22 C17 C18 117.7(17) . .
C22 C17 C16 121.2(16) . .
C18 C17 C16 121.0(18) . .
C17 C18 C19 119.7(19) . .
C17 C18 H18 120.2 . .
C19 C18 H18 120.2 . .
C20 C19 C18 121.8(18) . .
C20 C19 H19 119.1 . .
C18 C19 H19 119.1 . .
C21 C20 C19 117.4(17) . .
C21 C20 H20 121.3 . .
C19 C20 H20 121.3 . .
C20 C21 C22 121(2) . .
C20 C21 H21 119.3 . .
C22 C21 H21 119.3 . .
C17 C22 C21 121.7(18) . .
C17 C22 H22 119.1 . .
C21 C22 H22 119.1 . .
O8 C23 H23A 109.5 . .
O8 C23 H23B 109.5 . .
H23A C23 H23B 109.5 . .
O8 C23 H23C 109.5 . .
H23A C23 H23C 109.5 . .
H23B C23 H23C 109.5 . .
O37 C24 O9 125.1(11) . .
O37 C24 C25 118.2(11) . .
O9 C24 C25 116.4(12) . .
C30 C25 C26 118.3(12) . .
C30 C25 C24 121.6(12) . .
C26 C25 C24 120.1(12) . .
C27 C26 C25 121.7(14) . .
C27 C26 H26 119.1 . .
C25 C26 H26 119.1 . .
C26 C27 C28 119.5(15) . .
C26 C27 H27 120.3 . .
C28 C27 H27 120.3 . .
C27 C28 C29 118.4(15) . .
C27 C28 H28 120.8 . .
C29 C28 H28 120.8 . .
C30 C29 C28 122.5(16) . .
C30 C29 H29 118.7 . .
C28 C29 H29 118.7 . .
C29 C30 C25 119.6(14) . .
C29 C30 H30 120.2 . .
C25 C30 H30 120.2 . .
O14 C31 H31A 109.5 . .
O14 C31 H31B 109.5 . .
H31A C31 H31B 109.5 . .
O14 C31 H31C 109.5 . .
H31A C31 H31C 109.5 . .
H31B C31 H31C 109.5 . .
N1 C32 C33 122.6(14) . .
N1 C32 H32 118.7 . .
C33 C32 H32 118.7 . .
C34 C33 C32 118.9(16) . .
C34 C33 H33 120.5 . .
C32 C33 H33 120.5 . .
C35 C34 C33 119.5(15) . .
C35 C34 H34 120.3 . .
C33 C34 H34 120.3 . .
C34 C35 C36 120.4(16) . .
C34 C35 H35 119.8 . .
C36 C35 H35 119.8 . .
N1 C36 C35 118.6(14) . .
N1 C36 C37 115.9(12) . .
C35 C36 C37 125.5(14) . .
O31 C37 C36 109.4(12) . .
O31 C37 C38 108.8(15) . .
C36 C37 C38 114.4(17) . .
C37 C38 H38A 109.5 . .
C37 C38 H38B 109.5 . .
H38A C38 H38B 109.5 . .
C37 C38 H38C 109.5 . .
H38A C38 H38C 109.5 . .
H38B C38 H38C 109.5 . .
O30 C39 H39A 109.5 . .
O30 C39 H39B 109.5 . .
H39A C39 H39B 109.5 . .
O30 C39 H39C 109.5 . .
H39A C39 H39C 109.5 . .
H39B C39 H39C 109.5 . .
O38 C40 H40A 109.5 . .
O38 C40 H40B 109.5 . .
H40A C40 H40B 109.5 . .
O38 C40 H40C 109.5 . .
H40A C40 H40C 109.5 . .
H40B C40 H40C 109.5 . .
O29 C41 H41A 109.5 . .
O29 C41 H41B 109.5 . .
H41A C41 H41B 109.5 . .
O29 C41 H41C 109.5 . .
H41A C41 H41C 109.5 . .
H41B C41 H41C 109.5 . .
O18 C42 H42A 109.5 . .
O18 C42 H42B 109.5 . .
H42A C42 H42B 109.5 . .
O18 C42 H42C 109.5 . .
H42A C42 H42C 109.5 . .
H42B C42 H42C 109.5 . .
O27 C43 O28 125.8(11) . .
O27 C43 C44 118.0(11) . .
O28 C43 C44 116.2(10) . .
C49 C44 C45 119.6(13) . .
C49 C44 C43 119.1(11) . .
C45 C44 C43 121.2(12) . .
C46 C45 C44 120.8(13) . .
C46 C45 H45 119.6 . .
C44 C45 H45 119.6 . .
C45 C46 C47 119.2(14) . .
C45 C46 H46 120.4 . .
C47 C46 H46 120.4 . .
C48 C47 C46 120.3(15) . .
C48 C47 H47 119.9 . .
C46 C47 H47 119.9 . .
C47 C48 C49 119.9(16) . .
C47 C48 H48 120.1 . .
C49 C48 H48 120.1 . .
C44 C49 C48 120.1(14) . .
C44 C49 H49 120.0 . .
C48 C49 H49 120.0 . .
O25 C50 O26 124.5(11) . .
O25 C50 C51 121.1(12) . .
O26 C50 C51 114.3(13) . .
C52 C51 C56 119.6(16) . .
C52 C51 C50 121.0(16) . .
C56 C51 C50 119.4(16) . .
C51 C52 C53 121.3(18) . .
C51 C52 H52 119.4 . .
C53 C52 H52 119.4 . .
C52 C53 C54 117.5(17) . .
C52 C53 H53 121.2 . .
C54 C53 H53 121.2 . .
C55 C54 C53 121.3(17) . .
C55 C54 H54 119.4 . .
C53 C54 H54 119.4 . .
C54 C55 C56 117.9(17) . .
C54 C55 H55 121.1 . .
C56 C55 H55 121.1 . .
C51 C56 C55 121.8(18) . .
C51 C56 H56 119.1 . .
C55 C56 H56 119.1 . .
O24 C57 O23 124.6(12) . .
O24 C57 C58 118.5(12) . .
O23 C57 C58 116.9(12) . .
C63 C58 C59 121.0(13) . .
C63 C58 C57 120.6(13) . .
C59 C58 C57 118.3(12) . .
C58 C59 C60 118.5(15) . .
C58 C59 H59 120.7 . .
C60 C59 H59 120.7 . .
C61 C60 C59 121.8(17) . .
C61 C60 H60 119.1 . .
C59 C60 H60 119.1 . .
C60 C61 C62 118.0(16) . .
C60 C61 H61 121.0 . .
C62 C61 H61 121.0 . .
C61 C62 C63 121.3(15) . .
C61 C62 H62 119.3 . .
C63 C62 H62 119.3 . .
C58 C63 C62 119.1(15) . .
C58 C63 H63 120.4 . .
C62 C63 H63 120.4 . .
O12 C64 O13 125.7(13) . .
O12 C64 C65 117.5(13) . .
O13 C64 C65 116.7(13) . .
C70 C65 C66 118.8(15) . .
C70 C65 C64 120.0(15) . .
C66 C65 C64 121.2(15) . .
C67 C66 C65 120.6(16) . .
C67 C66 H66 119.7 . .
C65 C66 H66 119.7 . .
C66 C67 C68 121.8(16) . .
C66 C67 H67 119.1 . .
C68 C67 H67 119.1 . .
C67 C68 C69 118.4(16) . .
C67 C68 H68 120.8 . .
C69 C68 H68 120.8 . .
C68 C69 C70 122.0(19) . .
C68 C69 H69 119.0 . .
C70 C69 H69 119.0 . .
C69 C70 C65 118.3(18) . .
C69 C70 H70 120.9 . .
C65 C70 H70 120.9 . .
O35 C71 H71A 109.5 . .
O35 C71 H71B 109.5 . .
H71A C71 H71B 109.5 . .
O35 C71 H71C 109.5 . .
H71A C71 H71C 109.5 . .
H71B C71 H71C 109.5 . .
O19 C72 H72A 109.5 . .
O19 C72 H72B 109.5 . .
H72A C72 H72B 109.5 . .
O19 C72 H72C 109.5 . .
H72A C72 H72C 109.5 . .
H72B C72 H72C 109.5 . .
O22 C73 H73A 109.5 . .
O22 C73 H73B 109.5 . .
H73A C73 H73B 109.5 . .
O22 C73 H73C 109.5 . .
H73A C73 H73C 109.5 . .
H73B C73 H73C 109.5 . .
O42 C74 H74A 109.5 . .
O42 C74 H74B 109.5 . .
H74A C74 H74B 109.5 . .
O42 C74 H74C 109.5 . .
H74A C74 H74C 109.5 . .
H74B C74 H74C 109.5 . .
O1 C75 O2 125.3(12) . .
O1 C75 C3 118.1(12) . .
O2 C75 C3 116.5(11) . .

loop_
_geom_bond_atom_site_label_1
_geom_bond_atom_site_label_2
_geom_bond_distance
_geom_bond_site_symmetry_2
Mn1 O4 1.884(8) .
Mn1 O3 1.923(8) .
Mn1 O2 1.965(9) .
Mn1 O19 2.078(8) 3_666
Mn1 O5 2.102(8) .
Mn1 O32 2.131(8) 3_666
Mn1 Mn2 2.945(2) .
Mn1 Mn16 2.988(3) 3_666
Mn1 Mn12 3.178(3) 3_666
Mn1 Mn15 3.213(3) 3_666
Mn2 O5 1.910(8) .
Mn2 O4 1.911(8) .
Mn2 O16 1.925(8) .
Mn2 O34 1.940(8) .
Mn2 O7 2.171(8) .
Mn2 O22 2.299(8) 3_666
Mn2 Mn4 3.161(2) .
Mn2 Mn12 3.169(2) 3_666
Mn3 O34 1.889(8) .
Mn3 O15 1.908(8) .
Mn3 O14 1.936(8) .
Mn3 O11 1.936(9) .
Mn3 O12 2.128(9) .
Mn3 Mn9 2.848(3) .
Mn4 O40 1.876(8) .
Mn4 O16 1.893(8) .
Mn4 O15 1.945(8) .
Mn4 O20 2.042(7) 3_666
Mn4 O21 2.208(8) 3_666
Mn4 O22 2.269(8) 3_666
Mn4 Mn7 2.990(2) .
Mn4 Mn6 3.0436(17) .
Mn4 Mn5 3.077(2) .
Mn4 Mn12 3.183(2) 3_666
Mn5 O16 1.893(8) .
Mn5 O9 1.919(8) .
Mn5 O8 1.938(8) .
Mn5 O33 1.952(7) 3_666
Mn5 O21 2.197(8) 3_666
Mn5 O6 2.222(8) .
Mn5 Mn6 2.9968(17) .
Mn5 Mn7 3.027(2) 3_666
Mn5 Mn10 3.186(2) 3_666
Mn6 O21 1.904(7) 3_666
Mn6 O21 1.904(7) .
Mn6 O20 1.908(8) 3_666
Mn6 O20 1.908(8) .
Mn6 O33 1.928(7) 3_666
Mn6 O33 1.928(7) .
Mn6 Mn5 2.9967(17) 3_666
Mn6 Mn4 3.0437(18) 3_666
Mn6 Mn7 3.0516(17) .
Mn6 Mn7 3.0516(17) 3_666
Mn7 O40 1.837(8) .
Mn7 O8 1.954(8) 3_666
Mn7 O23 1.955(8) .
Mn7 O33 2.023(8) .
Mn7 O25 2.121(8) .
Mn7 O20 2.192(8) 3_666
Mn7 Mn5 3.027(2) 3_666
Mn8 O41 1.890(8) .
Mn8 O35 1.951(8) .
Mn8 O26 1.959(9) .
Mn8 O36 1.960(8) .
Mn8 O40 2.072(8) .
Mn8 O18 2.309(8) .
Mn8 Mn14 3.030(3) .
Mn8 Mn11 3.035(3) .
Mn8 Mn9 3.064(3) .
Mn8 Mn13 3.143(3) .
Mn9 O15 1.867(8) .
Mn9 O42 1.948(8) .
Mn9 O14 1.957(9) .
Mn9 O35 1.967(8) .
Mn9 O13 2.114(9) .
Mn9 O36 2.163(8) .
Mn9 Mn13 3.067(3) .
Mn10 O41 2.102(8) .
Mn10 O27 2.113(9) .
Mn10 O4 2.130(8) 3_666
Mn10 O33 2.194(8) .
Mn10 O6 2.205(8) 3_666
Mn10 Mn5 3.186(2) 3_666
Mn11 O17 1.882(8) .
Mn11 O36 1.908(8) .
Mn11 O21 1.915(7) 3_666
Mn11 O39 1.954(8) .
Mn11 O37 2.270(9) .
Mn11 O41 2.383(8) .
Mn11 Mn13 2.849(2) .
Mn11 Mn15 2.950(3) .
Mn12 O17 1.862(7) .
Mn12 O20 1.913(8) .
Mn12 O22 1.931(8) .
Mn12 O19 1.992(8) .
Mn12 O24 2.200(9) 3_666
Mn12 O4 2.348(8) 3_666
Mn12 Mn15 3.120(2) .
Mn12 Mn2 3.169(2) 3_666
Mn12 Mn1 3.178(3) 3_666
Mn12 Mn4 3.183(2) 3_666
Mn13 O38 1.863(10) .
Mn13 O39 1.878(8) .
Mn13 O42 1.929(9) .
Mn13 O36 1.954(8) .
Mn13 O18 2.154(8) .
Mn13 Mn14 3.156(3) .
Mn14 O41 1.890(8) .
Mn14 O29 1.939(9) .
Mn14 O32 1.974(8) .
Mn14 O18 1.988(9) .
Mn14 O28 2.073(9) .
Mn14 O39 2.388(9) .
Mn14 Mn16 2.983(3) .
Mn14 Mn15 3.138(3) .
Mn15 O31 1.867(8) .
Mn15 O17 1.902(8) .
Mn15 O32 1.966(8) .
Mn15 N1 2.029(10) .
Mn15 O39 2.111(9) .
Mn15 O19 2.344(8) .
Mn15 Mn16 3.068(3) .
Mn15 Mn1 3.213(3) 3_666
Mn16 O30 1.822(9) .
Mn16 O32 1.950(8) .
Mn16 O29 1.983(9) .
Mn16 O3 2.018(9) 3_666
Mn16 O1 2.186(9) 3_666
Mn16 O31 2.209(9) .
Mn16 Mn1 2.988(3) 3_666
N1 C32 1.332(18) .
N1 C36 1.378(18) .
O1 C75 1.258(15) .
O1 Mn16 2.186(9) 3_666
O2 C75 1.277(15) .
O3 C1 1.421(15) .
O3 Mn16 2.018(9) 3_666
O4 Mn10 2.130(8) 3_666
O4 Mn12 2.348(8) 3_666
O5 C2 1.414(15) .
O6 C9 1.292(15) .
O6 Mn10 2.205(8) 3_666
O7 C9 1.255(14) .
O8 C23 1.434(14) .
O8 Mn7 1.954(8) 3_666
O9 C24 1.280(15) .
O10 C16 1.235(18) .
O11 C16 1.300(18) .
O12 C64 1.236(16) .
O13 C64 1.276(16) .
O14 C31 1.439(14) .
O18 C42 1.432(15) .
O19 C72 1.406(14) .
O19 Mn1 2.078(8) 3_666
O20 Mn4 2.042(7) 3_666
O20 Mn7 2.192(8) 3_666
O21 Mn11 1.915(7) 3_666
O21 Mn5 2.197(8) 3_666
O21 Mn4 2.208(8) 3_666
O22 C73 1.431(14) .
O22 Mn4 2.269(8) 3_666
O22 Mn2 2.299(8) 3_666
O23 C57 1.276(15) .
O24 C57 1.253(15) .
O24 Mn12 2.200(9) 3_666
O25 C50 1.246(16) .
O26 C50 1.284(15) .
O27 C43 1.240(14) .
O28 C43 1.259(14) .
O29 C41 1.428(17) .
O30 C39 1.39(2) .
O31 C37 1.431(17) .
O32 Mn1 2.131(8) 3_666
O33 Mn5 1.952(7) 3_666
O34 H34A 0.9500 .
O35 C71 1.430(16) .
O37 C24 1.266(15) .
O38 C40 1.34(3) .
O42 C74 1.435(15) .
C1 H1A 0.9800 .
C1 H1B 0.9800 .
C1 H1C 0.9800 .
C2 H2A 0.9800 .
C2 H2B 0.9800 .
C2 H2C 0.9800 .
C3 C4 1.36(2) .
C3 C8 1.373(19) .
C3 C75 1.507(19) .
C4 C5 1.41(2) .
C4 H4 0.9500 .
C5 C6 1.37(2) .
C5 H5 0.9500 .
C6 C7 1.38(2) .
C6 H6 0.9500 .
C7 C8 1.37(2) .
C7 H7 0.9500 .
C8 H8 0.9500 .
C9 C10 1.499(18) .
C10 C15 1.368(19) .
C10 C11 1.39(2) .
C11 C12 1.35(2) .
C11 H11 0.9500 .
C12 C13 1.42(3) .
C12 H12 0.9500 .
C13 C14 1.33(2) .
C13 H13 0.9500 .
C14 C15 1.38(2) .
C14 H14 0.9500 .
C15 H15 0.9500 .
C16 C17 1.50(2) .
C17 C22 1.35(3) .
C17 C18 1.36(3) .
C18 C19 1.41(2) .
C18 H18 0.9500 .
C19 C20 1.36(3) .
C19 H19 0.9500 .
C20 C21 1.33(2) .
C20 H20 0.9500 .
C21 C22 1.39(2) .
C21 H21 0.9500 .
C22 H22 0.9500 .
C23 H23A 0.9800 .
C23 H23B 0.9800 .
C23 H23C 0.9800 .
C24 C25 1.483(17) .
C25 C30 1.388(19) .
C25 C26 1.398(19) .
C26 C27 1.38(2) .
C26 H26 0.9500 .
C27 C28 1.38(2) .
C27 H27 0.9500 .
C28 C29 1.39(2) .
C28 H28 0.9500 .
C29 C30 1.37(2) .
C29 H29 0.9500 .
C30 H30 0.9500 .
C31 H31A 0.9800 .
C31 H31B 0.9800 .
C31 H31C 0.9800 .
C32 C33 1.38(2) .
C32 H32 0.9500 .
C33 C34 1.37(2) .
C33 H33 0.9500 .
C34 C35 1.37(2) .
C34 H34 0.9500 .
C35 C36 1.41(2) .
C35 H35 0.9500 .
C36 C37 1.47(2) .
C37 C38 1.51(3) .
C38 H38A 0.9800 .
C38 H38B 0.9800 .
C38 H38C 0.9800 .
C39 H39A 0.9800 .
C39 H39B 0.9800 .
C39 H39C 0.9800 .
C40 H40A 0.9800 .
C40 H40B 0.9800 .
C40 H40C 0.9800 .
C41 H41A 0.9800 .
C41 H41B 0.9800 .
C41 H41C 0.9800 .
C42 H42A 0.9800 .
C42 H42B 0.9800 .
C42 H42C 0.9800 .
C43 C44 1.510(18) .
C44 C49 1.377(19) .
C44 C45 1.382(18) .
C45 C46 1.37(2) .
C45 H45 0.9500 .
C46 C47 1.41(2) .
C46 H46 0.9500 .
C47 C48 1.35(2) .
C47 H47 0.9500 .
C48 C49 1.40(2) .
C48 H48 0.9500 .
C49 H49 0.9500 .
C50 C51 1.48(2) .
C51 C52 1.35(3) .
C51 C56 1.39(3) .
C52 C53 1.40(2) .
C52 H52 0.9500 .
C53 C54 1.42(3) .
C53 H53 0.9500 .
C54 C55 1.36(2) .
C54 H54 0.9500 .
C55 C56 1.39(2) .
C55 H55 0.9500 .
C56 H56 0.9500 .
C57 C58 1.531(19) .
C58 C63 1.350(19) .
C58 C59 1.39(2) .
C59 C60 1.39(2) .
C59 H59 0.9500 .
C60 C61 1.36(3) .
C60 H60 0.9500 .
C61 C62 1.38(2) .
C61 H61 0.9500 .
C62 C63 1.40(2) .
C62 H62 0.9500 .
C63 H63 0.9500 .
C64 C65 1.50(2) .
C65 C70 1.40(2) .
C65 C66 1.40(2) .
C66 C67 1.35(2) .
C66 H66 0.9500 .
C67 C68 1.37(3) .
C67 H67 0.9500 .
C68 C69 1.38(3) .
C68 H68 0.9500 .
C69 C70 1.40(2) .
C69 H69 0.9500 .
C70 H70 0.9500 .
C71 H71A 0.9800 .
C71 H71B 0.9800 .
C71 H71C 0.9800 .
C72 H72A 0.9800 .
C72 H72B 0.9800 .
C72 H72C 0.9800 .
C73 H73A 0.9800 .
C73 H73B 0.9800 .
C73 H73C 0.9800 .
C74 H74A 0.9800 .
C74 H74B 0.9800 .
C74 H74C 0.9800 .
